data_7049856
loop_
_publ_author_name
'Koizumi, Take-Aki'
'Tanaka, Kimiya'
'Tsuchido, Yoshitaka'
'Tanabe, Makoto'
'Ide, Tomohito'
'Osakada, Kohtaro'

_publ_section_title
;
 Bimolecular fusion of
 [Pd<sub>3</sub>(\m-CN-C<sub>6</sub>H<sub>3</sub>Me<sub>2</sub>-2,6)<sub>3</sub>(CN-C<sub>6</sub>H<sub>3</sub>Me<sub>2</sub>-2,6)<sub>3</sub>]
 induced by Ph<sub>2</sub>GeH<sub>2</sub>: formation of the redox-active
 Pd<sub>6</sub>Ge<sub>2</sub> complex.
;
_journal_issue 22
_journal_name_full 'Dalton transactions (Cambridge, England : 2003)'
_journal_page_first 7541
_journal_page_last 7545
_journal_paper_doi 10.1039/c9dt00814d
_journal_volume 48
_journal_year 2019
_chemical_formula_moiety 'C114 H110 Ge2 N10 Pd6, 0.5(C4 H8 O), 0.5(C6 H13.17)'
_chemical_formula_sum 'C119 H119.99 Ge2 N10 O0.5 Pd6'
_chemical_formula_weight 2481.81
_chemical_properties_physical Air-sensitive
_space_group_crystal_system triclinic
_space_group_IT_number 1
_space_group_name_Hall 'P 1'
_space_group_name_H-M_alt 'P 1'
_symmetry_space_group_name_Hall 'P 1'
_symmetry_space_group_name_H-M 'P 1'
_atom_sites_solution_hydrogens geom
_atom_sites_solution_primary iterative
_audit_creation_date 2019-04-02
_audit_creation_method
;
Olex2 1.2
(compiled 2018.05.29 svn.r3508 for OlexSys, GUI svn.r5506)
;
_audit_update_record
;
2019-04-04 deposited with the CCDC.    2019-04-25 downloaded from the CCDC.
;
_cell_angle_alpha 83.0180(10)
_cell_angle_beta 74.7000(10)
_cell_angle_gamma 62.5470(10)
_cell_formula_units_Z 2
_cell_length_a 15.27410(10)
_cell_length_b 16.00210(10)
_cell_length_c 26.7383(3)
_cell_measurement_reflns_used 58188
_cell_measurement_temperature 293(2)
_cell_measurement_theta_max 74.8800
_cell_measurement_theta_min 3.4020
_cell_volume 5593.82(10)
_computing_cell_refinement 'CrysAlisPro 1.171.40.45a (Rigaku OD, 2019)'
_computing_data_collection 'CrysAlisPro 1.171.40.45a (Rigaku OD, 2019)'
_computing_data_reduction 'CrysAlisPro 1.171.40.45a (Rigaku OD, 2019)'
_computing_molecular_graphics 'Olex2 (Dolomanov et al., 2009)'
_computing_publication_material 'Olex2 (Dolomanov et al., 2009)'
_computing_structure_refinement 'XL (Sheldrick, 2008)'
_computing_structure_solution 'olex2.solve (Bourhis et al., 2015)'
_diffrn_ambient_temperature 293(2)
_diffrn_detector 'CCD plate'
_diffrn_detector_area_resol_mean 10.0000
_diffrn_detector_type HyPix
_diffrn_measured_fraction_theta_full 0.997
_diffrn_measured_fraction_theta_max 0.974
_diffrn_measurement_details
;
List of Runs (angles in degrees, time in seconds):

  # Type    Start    End  Width  t~exp~   \w     \q     \k     \f   Frames
#--------------------------------------------------------------------------
  1  \w     21.00  54.00   0.50    0.05    --   42.05  57.00 -60.00   66
  2  \w     83.00 109.00   0.50    0.05    --   42.05  57.00 -60.00   52
  3  \w     99.00 155.00   0.50    0.11    --  106.13 142.00  64.00  112
  4  \w     87.00 123.00   0.50    0.11    --  106.13  45.00   0.00   72
  5  \w    128.00 154.00   0.50    0.11    --  106.13  45.00   0.00   52
  6  \w    111.00 173.00   0.50    0.11    --  106.13  15.00  60.00  124
  7  \w    120.00 173.00   0.50    0.11    --  106.13  15.00 120.00  106
  8  \w     78.00 164.00   0.50    0.11    --  106.13  77.00 150.00  172
  9  \w     88.00 143.00   0.50    0.11    --  106.13  61.00 -30.00  110
 10  \w    120.00 146.00   0.50    0.11    --  106.13 127.00-105.00   52
 11  \w    102.00 128.00   0.50    0.11    --  106.13  61.00-150.00   52
 12  \w     88.00 173.00   0.50    0.11    --  106.13  45.00 -90.00  170
 13  \w     83.00 169.00   0.50    0.11    --  106.13  61.00-120.00  172
 14  \w     78.00 104.00   0.50    0.11    --  106.13  15.00  60.00   52
 15  \w     72.00  98.00   0.50    0.11    --  106.13  15.00 120.00   52
 16  \w     41.00  73.00   0.50    0.11    --  106.13 -61.00  30.00   64
 17  \w     82.00 107.00   0.50    0.11    --  106.13 -77.00  30.00   50
 18  \w     73.00 101.00   0.50    0.11    --  106.13 -94.00  30.00   56
 19  \w     96.00 125.00   0.50    0.11    --  106.13-142.00   8.00   58
 20  \w     64.00 106.00   0.50    0.11    --  106.13-125.00 -60.00   84
 21  \w     50.00 103.00   0.50    0.05    --   42.05-142.00   8.00  106
 22  \w     33.00  72.00   0.50    0.11    --  106.13 -61.00 -90.00   78
 23  \w     46.00  71.00   0.50    0.11    --  106.13 -61.00 -30.00   50
 24  \w     43.00  68.00   0.50    0.11    --  106.13 -94.00  30.00   50
 25  \w     40.00 105.00   0.50    0.11    --  106.13 -94.00 -30.00  130
 26  \w     35.00  67.00   0.50    0.11    --  106.13 -61.00-120.00   64
 27  \w     33.00 106.00   0.50    0.11    --  106.13 -94.00-150.00  146
 28  \w     40.00  69.00   0.50    0.11    --  106.13 -61.00-180.00   58
 29  \w     33.00 111.00   0.50    0.11    --  106.13-125.00-150.00  156
 30  \w     35.00  76.00   0.50    0.11    --  106.13 -77.00  30.00   82
 31  \w     35.00  65.00   0.50    0.11    --  106.13 -61.00  60.00   60
 32  \w     32.00  61.00   0.50    0.11    --  106.13 -61.00 120.00   58
 33  \w     73.00 114.00   0.50    0.11    --  106.13-127.00 178.00   82
 34  \w     34.00  87.00   0.50    0.05    --   42.05-127.00 178.00  106
 35  \w     34.00 100.00   0.50    0.11    --  106.13-125.00 150.00  132
 36  \w     53.00 112.00   0.50    0.05    --   42.05  57.00 150.00  118
 37  \w     21.00  47.00   0.50    0.05    --   42.05  57.00 150.00   52
 38  \w    -36.00  26.00   0.50    0.05    --   42.05 -19.00   0.00  124
 39  \w    -37.00  28.00   0.50    0.05    --   42.05 -19.00 -90.00  130
 40  \w    -37.00  27.00   0.50    0.05    --   42.05 -19.00-150.00  128
 41  \w     90.00 163.00   0.50    0.11    --  106.13  61.00-180.00  146
 42  \w    -37.00  28.00   0.50    0.05    --   42.05 -19.00 150.00  130
 43  \w    -69.00 -15.00   0.50    0.05    --  -19.00 125.00  30.00  108
 44  \w    -71.00 -46.00   0.50    0.05    --  -19.00 142.00  64.00   50
 45  \w    -68.00 -43.00   0.50    0.05    --  -19.00 127.00-105.00   50
;
_diffrn_measurement_device 'four-circle diffractometer'
_diffrn_measurement_device_type 'XtaLAB Synergy R, DW system, HyPix'
_diffrn_measurement_method '\w scans'
_diffrn_orient_matrix_type 'CrysAlisPro convention (1999,Acta A55,543-557)'
_diffrn_orient_matrix_UB_11 -0.0150733000
_diffrn_orient_matrix_UB_12 -0.0315232000
_diffrn_orient_matrix_UB_13 -0.0479763000
_diffrn_orient_matrix_UB_21 0.0575078000
_diffrn_orient_matrix_UB_22 0.0511249000
_diffrn_orient_matrix_UB_23 -0.0354307000
_diffrn_orient_matrix_UB_31 0.1007277000
_diffrn_orient_matrix_UB_32 -0.0903467000
_diffrn_orient_matrix_UB_33 -0.0033169000
_diffrn_radiation_monochromator mirror
_diffrn_radiation_probe x-ray
_diffrn_radiation_type CuK\a
_diffrn_radiation_wavelength 1.54184
_diffrn_reflns_av_R_equivalents 0.0326
_diffrn_reflns_av_unetI/netI 0.0457
_diffrn_reflns_Laue_measured_fraction_full 0.997
_diffrn_reflns_Laue_measured_fraction_max 0.974
_diffrn_reflns_limit_h_max 19
_diffrn_reflns_limit_h_min -18
_diffrn_reflns_limit_k_max 19
_diffrn_reflns_limit_k_min -20
_diffrn_reflns_limit_l_max 33
_diffrn_reflns_limit_l_min -33
_diffrn_reflns_number 69463
_diffrn_reflns_point_group_measured_fraction_full 0.737
_diffrn_reflns_point_group_measured_fraction_max 0.709
_diffrn_reflns_theta_full 67.684
_diffrn_reflns_theta_max 75.023
_diffrn_reflns_theta_min 3.389
_diffrn_source 'Rotating-anode X-ray tube'
_diffrn_source_type 'Rigaku (Cu) X-ray Source'
_exptl_absorpt_coefficient_mu 8.589
_exptl_absorpt_correction_T_max 1.00000
_exptl_absorpt_correction_T_min 0.82480
_exptl_absorpt_correction_type multi-scan
_exptl_absorpt_process_details
;
CrysAlisPro 1.171.40.45a (Rigaku Oxford Diffraction, 2019)
Empirical absorption correction using spherical harmonics,
 implemented in SCALE3 ABSPACK scaling algorithm.
;
_exptl_crystal_colour Black
_exptl_crystal_density_diffrn 1.473
_exptl_crystal_description prism
_exptl_crystal_F_000 2496
_exptl_crystal_recrystallization_method 'Re-crystallisation from solvent: THF, Hexane'
_exptl_crystal_size_max 0.15
_exptl_crystal_size_mid 0.14
_exptl_crystal_size_min 0.12
_refine_diff_density_max 0.677
_refine_diff_density_min -0.789
_refine_diff_density_rms 0.077
_refine_ls_abs_structure_details
;
 Flack x determined using 9429 quotients [(I+)-(I-)]/[(I+)+(I-)]
 (Parsons and Flack (2004), Acta Cryst. A60, s61).
;
_refine_ls_abs_structure_Flack 0.025(3)
_refine_ls_extinction_method none
_refine_ls_goodness_of_fit_ref 1.057
_refine_ls_hydrogen_treatment constr
_refine_ls_matrix_type full
_refine_ls_number_parameters 2538
_refine_ls_number_reflns 32657
_refine_ls_number_restraints 3
_refine_ls_restrained_S_all 1.057
_refine_ls_R_factor_all 0.0287
_refine_ls_R_factor_gt 0.0278
_refine_ls_shift/su_max 0.093
_refine_ls_shift/su_mean 0.001
_refine_ls_structure_factor_coef Fsqd
_refine_ls_weighting_details 'w=1/[\s^2^(Fo^2^)+(0.0347P)^2^] where P=(Fo^2^+2Fc^2^)/3'
_refine_ls_weighting_scheme calc
_refine_ls_wR_factor_gt 0.0700
_refine_ls_wR_factor_ref 0.0705
_reflns_Friedel_coverage 0.455
_reflns_Friedel_fraction_full 0.478
_reflns_Friedel_fraction_max 0.443
_reflns_number_gt 31601
_reflns_number_total 32657
_reflns_threshold_expression 'I > 2\s(I)'
_cod_data_source_file c9dt00814d2.cif
_cod_data_source_block koz528
_cod_depositor_comments 'Adding full bibliography for 7049856.cif.'
_cod_original_formula_sum 'C119 H119.99 Ge2 N10 O0.50 Pd6'
_cod_database_code 7049856
_shelxl_version_number 2013-3
_chemical_oxdiff_formula C114H110Ge2N10Pd6
_shelx_space_group_comment
;
The symmetry employed for this shelxl refinement is uniquely defined
by the following loop, which should always be used as a source of
symmetry information in preference to the above space-group names.
They are only intended as comments.
;
_diffrn_oxdiff_digest_frames
;
01a032333c6a0958feff4cec4cd8607be804122e479
;
_reflns_odcompleteness_completeness 99.73
_reflns_odcompleteness_iscentric 1
_reflns_odcompleteness_theta 66.97
_olex2_refinement_description
;
1. Fixed Uiso
 At 1.2 times of:
  All C(H) groups, {H23O,H23P,H235} of C235, {H23A,H23B,H236} of C236, All
  C(H,H) groups
 At 1.5 times of:
  All C(H,H,H,H,H,H) groups, {H10A,H10B,H10C} of C104, {H20A,H20B,H20C} of
  C209, {H10D,H10E,H10F} of C105, {H42A,H42B,H42C} of C42, {H20D,H20E,H20F} of
  C200, {H18A,H18B,H18C} of C183, {H11A,H11B,H11C} of C114, {H60A,H60B,H60C} of
  C60, {H19A,H19B,H19C} of C191, {H18D,H18E,H18F} of C182, {H19D,H19E,H19F} of
  C192, {H21G,H21H,H21I} of C219, {H15D,H15E,H15F} of C155, {H15A,H15B,H15C} of
  C156, {H32A,H32B,H32C} of C32, {H17A,H17B,H17C} of C173, {H68A,H68B,H68C} of
  C68, {H95A,H95B,H95C} of C95, {H50A,H50B,H50C} of C50, {H87A,H87B,H87C} of
  C87, {H17D,H17E,H17F} of C174, {H14A,H14B,H14C} of C147, {H77A,H77B,H77C} of
  C77, {H20G,H20H,H20I} of C201, {H41A,H41B,H41C} of C41, {H14D,H14E,H14F} of
  C146, {H59A,H59B,H59C} of C59, {H22D,H22E,H22F} of C227, {H21D,H21E,H21F} of
  C218, {H96A,H96B,H96C} of C96, {H51A,H51B,H51C} of C51, {H11D,H11E,H11F} of
  C113, {H86A,H86B,H86C} of C86, {H21A,H21B,H21C} of C210, {H16A,H16B,H16C} of
  C164, {H22A,H22B,H22C} of C228, {H78A,H78B,H78C} of C78, {H33A,H33B,H33C} of
  C33, {H16D,H16E,H16F} of C165, {H69A,H69B,H69C} of C69
2. Others
 Sof(H236)=Sof(H23F)=Sof(H23G)=Sof(H23H)=Sof(C237)=Sof(H23S)=Sof(H23T)=1-FVAR(1)
 Sof(H23A)=Sof(H23B)=Sof(H23C)=Sof(H23D)=Sof(H23E)=Sof(C240)=Sof(H24A)=
 Sof(H24B)=FVAR(1)
 Sof(H23L)=Sof(H23M)=Sof(H23N)=Sof(H235)=Sof(C234)=Sof(H23U)=Sof(H23V)=1-FVAR(2)
 Sof(H23I)=Sof(H23J)=Sof(H23K)=Sof(H23O)=Sof(H23P)=Sof(C239)=Sof(H23Q)=
 Sof(H23R)=FVAR(2)
3.a Secondary CH2 refined with riding coordinates:
 C229(H22G,H22H), C230(H23W,H23X), C231(H23Y,H), C232(H23Z,HA), C236(H23A,
 H23B), C235(H23O,H23P), C239(H23Q,H23R), C240(H24A,H24B), C237(H23S,H23T),
 C234(H23U,H23V)
3.b Aromatic/amide H refined with riding coordinates:
 C138(H138), C47(H47), C46(H46), C137(H137), C120(H120), C134(H134), C20(H20),
 C126(H126), C136(H136), C18(H18), C84(H84), C91(H91), C57(H57), C100(H100),
 C128(H128), C198(H198), C82(H82), C178(H178), C196(H196), C130(H130), C15(H15),
  C206(H206), C169(H169), C117(H117), C11(H11), C21(H21), C170(H170), C5(H5),
 C122(H122), C205(H205), C189(H189), C118(H118), C83(H83), C14(H14), C39(H39),
 C38(H38), C12(H12), C162(H162), C123(H123), C125(H125), C6(H6), C160(H160),
 C92(H92), C2(H2), C179(H179), C48(H48), C152(H152), C24(H24), C153(H153),
 C8(H8), C197(H197), C30(H30), C22(H22), C151(H151), C23(H23), C3(H3),
 C116(H116), C101(H101), C132(H132), C124(H124), C75(H75), C171(H171), C66(H66),
  C188(H188), C161(H161), C73(H73), C207(H207), C119(H119), C37(H37), C17(H17),
 C109(H109), C180(H180), C102(H102), C93(H93), C10(H10), C29(H29), C187(H187),
 C9(H9), C74(H74), C144(H144), C111(H111), C56(H56), C225(H225), C110(H110),
 C131(H131), C143(H143), C129(H129), C28(H28), C142(H142), C65(H65), C135(H135),
  C64(H64), C223(H223), C214(H214), C215(H215), C16(H16), C224(H224), C55(H55),
 C216(H216), C4(H4), C236(H236), C235(H235)
3.c Idealised Me refined as rotating group:
 C104(H10A,H10B,H10C), C209(H20A,H20B,H20C), C105(H10D,H10E,H10F), C42(H42A,
 H42B,H42C), C200(H20D,H20E,H20F), C183(H18A,H18B,H18C), C114(H11A,H11B,H11C),
 C60(H60A,H60B,H60C), C191(H19A,H19B,H19C), C182(H18D,H18E,H18F), C192(H19D,
 H19E,H19F), C51(H51A,H51B,H51C), C96(H96A,H96B,H96C), C113(H11D,H11E,H11F),
 C86(H86A,H86B,H86C), C210(H21A,H21B,H21C), C164(H16A,H16B,H16C), C228(H22A,
 H22B,H22C), C78(H78A,H78B,H78C), C33(H33A,H33B,H33C), C165(H16D,H16E,H16F),
 C69(H69A,H69B,H69C), C218(H21D,H21E,H21F), C173(H17A,H17B,H17C), C68(H68A,H68B,
 H68C), C95(H95A,H95B,H95C), C50(H50A,H50B,H50C), C87(H87A,H87B,H87C),
 C174(H17D,H17E,H17F), C147(H14A,H14B,H14C), C77(H77A,H77B,H77C), C201(H20G,
 H20H,H20I), C41(H41A,H41B,H41C), C146(H14D,H14E,H14F), C59(H59A,H59B,H59C),
 C227(H22D,H22E,H22F), C32(H32A,H32B,H32C), C219(H21G,H21H,H21I), C238(H23C,
 H23D,H23E), C238(H23F,H23G,H23H), C233(H23I,H23J,H23K), C233(H23L,H23M,H23N),
 C156(H15A,H15B,H15C), C155(H15D,H15E,H15F)
;
_olex2_submission_special_instructions 'No special instructions were received'
_oxdiff_exptl_absorpt_empirical_details
;
Empirical correction (ABSPACK) includes:
- Absorption correction using spherical harmonics
- Frame scaling
;
_oxdiff_exptl_absorpt_empirical_full_max 1.228
_oxdiff_exptl_absorpt_empirical_full_min 0.835

loop_
_space_group_symop_operation_xyz
'x, y, z'

loop_
_atom_site_label
_atom_site_type_symbol
_atom_site_fract_x
_atom_site_fract_y
_atom_site_fract_z
_atom_site_U_iso_or_equiv
_atom_site_adp_type
_atom_site_occupancy
_atom_site_site_symmetry_order
_atom_site_calc_flag
_atom_site_refinement_flags_posn
_atom_site_refinement_flags_occupancy
_atom_site_disorder_assembly
_atom_site_disorder_group
Pd7 Pd 0.59843(3) 0.72558(3) 0.23476(2) 0.02273(8) Uani 1 1 d . . . .
Pd1 Pd 0.76646(3) 0.25352(3) 0.67653(2) 0.01948(8) Uani 1 1 d . . . .
Pd11 Pd 0.59515(3) 0.89008(3) 0.26686(2) 0.02167(8) Uani 1 1 d . . . .
Pd12 Pd 0.64424(3) 0.85204(3) 0.16524(2) 0.02228(8) Uani 1 1 d . . . .
Pd5 Pd 0.88140(3) 0.07870(3) 0.72385(2) 0.01884(8) Uani 1 1 d . . . .
Pd6 Pd 0.70551(3) 0.11078(3) 0.70256(2) 0.02231(8) Uani 1 1 d . . . .
Pd4 Pd 0.77636(3) 0.37019(3) 0.74044(2) 0.01938(8) Uani 1 1 d . . . .
Pd10 Pd 0.72132(3) 0.60531(3) 0.29772(2) 0.02228(8) Uani 1 1 d . . . .
Pd2 Pd 0.70508(3) 0.22130(3) 0.78256(2) 0.01894(8) Uani 1 1 d . . . .
Pd8 Pd 0.78244(3) 0.73124(3) 0.22702(2) 0.02086(8) Uani 1 1 d . . . .
Pd3 Pd 0.58705(3) 0.39284(3) 0.74660(2) 0.02269(8) Uani 1 1 d . . . .
Ge4 Ge 0.62699(5) 0.76517(5) 0.33243(2) 0.02137(13) Uani 1 1 d . . . .
Ge2 Ge 0.91691(4) 0.20950(4) 0.73197(2) 0.01849(12) Uani 1 1 d . . . .
Ge1 Ge 0.55991(5) 0.26730(5) 0.71859(3) 0.02355(13) Uani 1 1 d . . . .
Ge3 Ge 0.74263(5) 0.69094(5) 0.13119(2) 0.02269(13) Uani 1 1 d . . . .
N7 N 0.9028(4) 0.4468(3) 0.7779(2) 0.0245(10) Uani 1 1 d . . . .
N9 N 1.1086(4) -0.0598(4) 0.7182(2) 0.0272(11) Uani 1 1 d . . . .
C133 C 0.7069(5) 0.7830(4) 0.3756(2) 0.0256(12) Uani 1 1 d . . . .
C115 C 0.8704(4) 0.6799(4) 0.0814(2) 0.0269(12) Uani 1 1 d . . . .
C127 C 0.5011(5) 0.7810(4) 0.3855(2) 0.0288(12) Uani 1 1 d . . . .
C97 C 1.0246(5) -0.0069(4) 0.7217(2) 0.0256(12) Uani 1 1 d . . . .
N10 N 0.5765(4) 0.0261(4) 0.6761(2) 0.0292(11) Uani 1 1 d . . . .
N20 N 0.6534(4) 0.9521(4) 0.05914(19) 0.0316(12) Uani 1 1 d . . . .
C106 C 0.6226(4) 0.0578(5) 0.6872(2) 0.0286(12) Uani 1 1 d . . . .
N12 N 0.4045(4) 0.8801(4) 0.2024(2) 0.0319(11) Uani 1 1 d . . . .
C220 C 0.6517(5) 0.9077(4) 0.0961(2) 0.0268(12) Uani 1 1 d . . . .
N13 N 1.0078(4) 0.5830(4) 0.2168(2) 0.0335(12) Uani 1 1 d . . . .
N3 N 0.7770(4) 0.0321(4) 0.84279(19) 0.0271(10) Uani 1 1 d . . . .
N14 N 0.8422(4) 0.8878(4) 0.2367(2) 0.0333(12) Uani 1 1 d . . . .
N17 N 0.7663(5) 0.5039(4) 0.40073(19) 0.0363(13) Uani 1 1 d . . . .
C89 C 0.8888(5) -0.1863(4) 0.6818(3) 0.0294(13) Uani 1 1 d . . . .
C138 C 0.6602(5) 0.8421(4) 0.4184(2) 0.0295(12) Uani 1 1 d . . . .
H138 H 0.5898 0.8714 0.4291 0.035 Uiso 1 1 calc R . . .
C79 C 0.8592(4) 0.4174(4) 0.7612(2) 0.0251(12) Uani 1 1 d . . . .
C44 C 0.8039(5) -0.0473(4) 0.8747(2) 0.0251(11) Uani 1 1 d . . . .
N1 N 0.7589(4) 0.4377(4) 0.61951(19) 0.0302(11) Uani 1 1 d . . . .
N16 N 0.8510(4) 0.4088(4) 0.11873(18) 0.0271(10) Uani 1 1 d . . . .
N6 N 0.3659(4) 0.5415(4) 0.7471(2) 0.0328(12) Uani 1 1 d . . . .
C193 C 0.7418(5) 0.5483(4) 0.3648(2) 0.0295(13) Uani 1 1 d . . . .
C175 C 0.8228(4) 0.4751(4) 0.2590(2) 0.0237(11) Uani 1 1 d . . . .
N8 N 0.8660(5) -0.0991(4) 0.6989(3) 0.0426(14) Uani 1 1 d . . . .
C194 C 0.8053(6) 0.4407(4) 0.4389(2) 0.0342(15) Uani 1 1 d . . . .
C157 C 0.9201(5) 0.6268(4) 0.2214(3) 0.0320(13) Uani 1 1 d . . . .
C185 C 0.8777(4) 0.3225(4) 0.0978(2) 0.0252(11) Uani 1 1 d . . . .
C107 C 0.5233(5) -0.0080(5) 0.6549(2) 0.0296(13) Uani 1 1 d . . . .
C149 C 0.3266(5) 0.9562(5) 0.1845(3) 0.0311(13) Uani 1 1 d . . . .
C19 C 1.0393(4) 0.2002(4) 0.6781(2) 0.0241(11) Uani 1 1 d . . . .
C202 C 0.5874(4) 0.9821(4) 0.2032(2) 0.0239(11) Uani 1 1 d . . . .
C13 C 0.9630(4) 0.1961(4) 0.7973(2) 0.0228(11) Uani 1 1 d . . . .
C58 C 0.5167(5) 0.4265(4) 0.9565(2) 0.0315(13) Uani 1 1 d . . . .
C203 C 0.5734(4) 1.1309(4) 0.1561(2) 0.0247(11) Uani 1 1 d . . . .
C53 C 0.4835(5) 0.4021(4) 0.9196(2) 0.0291(13) Uani 1 1 d . . . .
C47 C 0.8543(5) -0.1999(4) 0.9396(2) 0.0334(14) Uani 1 1 d . . . .
H47 H 0.8716 -0.2517 0.9616 0.040 Uiso 1 1 calc R . . .
C88 C 0.8343(5) -0.0173(4) 0.7050(3) 0.0288(13) Uani 1 1 d . . . .
C211 C 0.5066(5) 0.9837(5) 0.3200(2) 0.0319(14) Uani 1 1 d . . . .
C90 C 0.8716(5) -0.2522(5) 0.7177(3) 0.0314(13) Uani 1 1 d . . . .
C181 C 1.0096(5) 0.3049(4) 0.3119(2) 0.0279(12) Uani 1 1 d . . . .
C94 C 0.9297(6) -0.2062(5) 0.6284(3) 0.0375(15) Uani 1 1 d . . . .
C176 C 0.9120(5) 0.3284(4) 0.3067(2) 0.0270(12) Uani 1 1 d . . . .
C52 C 0.6063(5) 0.3172(4) 0.8355(2) 0.0300(13) Uani 1 1 d . . . .
N2 N 0.8424(4) 0.1313(4) 0.57739(19) 0.0278(10) Uani 1 1 d . . . .
C98 C 1.2096(5) -0.1294(4) 0.7063(3) 0.0298(13) Uani 1 1 d . . . .
C46 C 0.7684(5) -0.1690(4) 0.9214(2) 0.0311(13) Uani 1 1 d . . . .
H46 H 0.7283 -0.2004 0.9311 0.037 Uiso 1 1 calc R . . .
C137 C 0.7168(6) 0.8581(5) 0.4456(2) 0.0354(14) Uani 1 1 d . . . .
H137 H 0.6840 0.8970 0.4747 0.042 Uiso 1 1 calc R . . .
C204 C 0.5000(5) 1.1703(4) 0.1267(2) 0.0273(12) Uani 1 1 d . . . .
C99 C 1.2696(5) -0.1489(5) 0.7414(3) 0.0336(14) Uani 1 1 d . . . .
C104 C 1.2319(5) -0.0997(5) 0.7919(3) 0.0430(17) Uani 1 1 d . . . .
H10A H 1.2327 -0.0396 0.7866 0.064 Uiso 1 1 calc GR . . .
H10B H 1.2748 -0.1370 0.8148 0.064 Uiso 1 1 calc GR . . .
H10C H 1.1637 -0.0907 0.8071 0.064 Uiso 1 1 calc GR . . .
N4 N 0.5533(4) 0.3538(4) 0.8754(2) 0.0342(12) Uani 1 1 d . . . .
C120 C 0.9213(5) 0.6123(5) 0.0419(2) 0.0324(13) Uani 1 1 d . . . .
H120 H 0.8936 0.5733 0.0377 0.039 Uiso 1 1 calc R . . .
C134 C 0.8121(5) 0.7412(5) 0.3603(2) 0.0300(12) Uani 1 1 d . . . .
H134 H 0.8447 0.7015 0.3317 0.036 Uiso 1 1 calc R . . .
C34 C 0.8136(4) 0.1675(4) 0.6172(2) 0.0261(12) Uani 1 1 d . . . .
C45 C 0.7403(5) -0.0910(4) 0.8885(2) 0.0277(12) Uani 1 1 d . . . .
C184 C 0.8330(4) 0.4703(4) 0.1445(2) 0.0263(12) Uani 1 1 d . . . .
N18 N 0.5715(4) 1.0614(4) 0.19280(19) 0.0265(10) Uani 1 1 d . . . .
C199 C 0.8987(6) 0.4244(5) 0.4460(2) 0.0382(16) Uani 1 1 d . . . .
C31 C 0.8791(6) 0.4962(5) 0.5781(3) 0.0394(16) Uani 1 1 d . . . .
C85 C 1.0335(5) 0.4871(4) 0.7844(2) 0.0282(12) Uani 1 1 d . . . .
C103 C 1.2457(5) -0.1750(5) 0.6586(3) 0.0354(14) Uani 1 1 d . . . .
C81 C 0.8825(5) 0.5203(5) 0.8555(3) 0.0314(13) Uani 1 1 d . . . .
C20 C 1.0964(5) 0.2428(5) 0.6838(2) 0.0306(13) Uani 1 1 d . . . .
H20 H 1.0797 0.2739 0.7146 0.037 Uiso 1 1 calc R . . .
C40 C 0.9611(5) 0.0406(4) 0.5020(2) 0.0308(13) Uani 1 1 d . . . .
C126 C 0.6153(5) 0.6177(5) 0.1044(2) 0.0294(12) Uani 1 1 d . . . .
H126 H 0.6127 0.5938 0.1379 0.035 Uiso 1 1 calc R . . .
C9FA C 0.7603(4) 0.0965(4) 0.8150(2) 0.0261(12) Uani 1 1 d . . . .
C167 C 0.8908(5) 0.9388(4) 0.2461(3) 0.0312(13) Uani 1 1 d . . . .
C80 C 0.9416(5) 0.4848(4) 0.8066(2) 0.0261(12) Uani 1 1 d . . . .
C136 C 0.8208(6) 0.8171(5) 0.4301(3) 0.0390(16) Uani 1 1 d . . . .
H136 H 0.8584 0.8289 0.4480 0.047 Uiso 1 1 calc R . . .
C26 C 0.7810(5) 0.5040(4) 0.5866(2) 0.0297(13) Uani 1 1 d . . . .
C209 C 0.4177(6) 1.1408(6) 0.1353(3) 0.0412(16) Uani 1 1 d . . . .
H20A H 0.4470 1.0733 0.1338 0.062 Uiso 1 1 calc GR . . .
H20B H 0.3802 1.1678 0.1089 0.062 Uiso 1 1 calc GR . . .
H20C H 0.3728 1.1621 0.1688 0.062 Uiso 1 1 calc GR . . .
C18 C 1.0653(5) 0.1494(5) 0.7992(2) 0.0319(13) Uani 1 1 d . . . .
H18 H 1.1149 0.1223 0.7693 0.038 Uiso 1 1 calc R . . .
C108 C 0.4208(5) 0.0224(5) 0.6757(3) 0.0376(15) Uani 1 1 d . . . .
C105 C 1.1770(6) -0.1507(6) 0.6222(3) 0.0460(18) Uani 1 1 d . . . .
H10D H 1.1155 -0.1539 0.6405 0.069 Uiso 1 1 calc GR . . .
H10E H 1.2106 -0.1946 0.5939 0.069 Uiso 1 1 calc GR . . .
H10F H 1.1612 -0.0881 0.6090 0.069 Uiso 1 1 calc GR . . .
C121 C 0.6718(5) 0.6677(4) 0.0857(2) 0.0266(12) Uani 1 1 d . . . .
C36 C 0.7785(5) 0.0875(5) 0.5166(3) 0.0330(13) Uani 1 1 d . . . .
C84 C 1.0675(5) 0.5270(5) 0.8139(3) 0.0372(15) Uani 1 1 d . . . .
H84 H 1.1291 0.5294 0.8006 0.045 Uiso 1 1 calc R . . .
C42 C 1.0469(5) 0.0430(5) 0.5186(3) 0.0390(15) Uani 1 1 d . . . .
H42A H 1.1098 0.0079 0.4943 0.059 Uiso 1 1 calc GR . . .
H42B H 1.0501 0.0156 0.5524 0.059 Uiso 1 1 calc GR . . .
H42C H 1.0355 0.1071 0.5195 0.059 Uiso 1 1 calc GR . . .
Pd9 Pd 0.78890(3) 0.56653(3) 0.19608(2) 0.02259(8) Uani 1 1 d . . . .
C159 C 1.1617(5) 0.4722(5) 0.1625(3) 0.0382(15) Uani 1 1 d . . . .
C158 C 1.1119(5) 0.5258(4) 0.2084(2) 0.0301(13) Uani 1 1 d . . . .
C91 C 0.8993(6) -0.3396(5) 0.6992(3) 0.0385(15) Uani 1 1 d . . . .
H91 H 0.8893 -0.3847 0.7222 0.046 Uiso 1 1 calc R . . .
C57 C 0.4469(5) 0.4730(5) 1.0008(3) 0.0388(15) Uani 1 1 d . . . .
H57 H 0.4674 0.4912 1.0256 0.047 Uiso 1 1 calc R . . .
C100 C 1.3692(5) -0.2194(5) 0.7282(3) 0.0419(17) Uani 1 1 d . . . .
H100 H 1.4114 -0.2340 0.7507 0.050 Uiso 1 1 calc R . . .
C128 C 0.5036(5) 0.7424(5) 0.4352(2) 0.0331(13) Uani 1 1 d . . . .
H128 H 0.5658 0.7093 0.4442 0.040 Uiso 1 1 calc R . . .
C198 C 0.9374(6) 0.3586(5) 0.4837(2) 0.0391(16) Uani 1 1 d . . . .
H198 H 1.0007 0.3445 0.4888 0.047 Uiso 1 1 calc R . . .
C166 C 0.8055(5) 0.8417(5) 0.2316(3) 0.0319(13) Uani 1 1 d . . . .
C25 C 0.7567(5) 0.3770(4) 0.6467(2) 0.0290(13) Uani 1 1 d . . . .
C82 C 0.9188(6) 0.5588(5) 0.8839(3) 0.0389(15) Uani 1 1 d . . . .
H82 H 0.8819 0.5817 0.9171 0.047 Uiso 1 1 calc R . . .
C178 C 0.8937(6) 0.2216(5) 0.3731(2) 0.0324(14) Uani 1 1 d . . . .
H178 H 0.8558 0.1929 0.3938 0.039 Uiso 1 1 calc R . . .
N5 N 0.6009(4) 0.5678(4) 0.7780(2) 0.0317(11) Uani 1 1 d . . . .
C196 C 0.7895(6) 0.3321(5) 0.5056(2) 0.0395(17) Uani 1 1 d . . . .
H196 H 0.7542 0.3006 0.5256 0.047 Uiso 1 1 calc R . . .
C130 C 0.3233(6) 0.8000(8) 0.4590(3) 0.055(2) Uani 1 1 d . . . .
H130 H 0.2646 0.8056 0.4832 0.066 Uiso 1 1 calc R . . .
C15 C 0.9177(5) 0.2316(5) 0.8880(2) 0.0364(15) Uani 1 1 d . . . .
H15 H 0.8678 0.2598 0.9177 0.044 Uiso 1 1 calc R . . .
C206 C 0.5831(5) 1.2648(4) 0.0825(2) 0.0319(13) Uani 1 1 d . . . .
H206 H 0.5867 1.3096 0.0575 0.038 Uiso 1 1 calc R . . .
C169 C 1.0280(5) 0.9786(5) 0.2211(3) 0.0391(15) Uani 1 1 d . . . .
H169 H 1.0875 0.9743 0.1983 0.047 Uiso 1 1 calc R . . .
C117 C 1.0056(5) 0.7266(5) 0.0542(3) 0.0388(15) Uani 1 1 d . . . .
H117 H 1.0334 0.7653 0.0587 0.047 Uiso 1 1 calc R . . .
C11 C 0.4070(6) 0.1526(6) 0.8424(3) 0.0472(18) Uani 1 1 d . . . .
H11 H 0.4267 0.1036 0.8660 0.057 Uiso 1 1 calc R . . .
C21 C 1.1782(5) 0.2410(5) 0.6449(3) 0.0390(15) Uani 1 1 d . . . .
H21 H 1.2141 0.2719 0.6497 0.047 Uiso 1 1 calc R . . .
C170 C 0.9883(6) 1.0340(5) 0.2656(3) 0.0420(16) Uani 1 1 d . . . .
H170 H 1.0224 1.0650 0.2726 0.050 Uiso 1 1 calc R . . .
C61 C 0.6352(4) 0.4902(4) 0.7633(2) 0.0251(12) Uani 1 1 d . . . .
C5 C 0.4789(6) 0.4134(7) 0.5816(3) 0.060(3) Uani 1 1 d . . . .
H5 H 0.4912 0.4598 0.5610 0.072 Uiso 1 1 calc R . . .
N11 N 0.5392(4) 0.5623(4) 0.2714(2) 0.0364(13) Uani 1 1 d . . . .
C200 C 0.6487(6) 0.4151(6) 0.4578(3) 0.0465(18) Uani 1 1 d . . . .
H20D H 0.6021 0.4806 0.4636 0.070 Uiso 1 1 calc GR . . .
H20E H 0.6211 0.3775 0.4807 0.070 Uiso 1 1 calc GR . . .
H20F H 0.6593 0.3993 0.4225 0.070 Uiso 1 1 calc GR . . .
C71 C 0.2649(5) 0.6118(5) 0.7545(3) 0.0366(16) Uani 1 1 d . . . .
C72 C 0.2142(5) 0.6270(5) 0.7156(3) 0.0388(16) Uani 1 1 d . . . .
C163 C 1.1609(5) 0.5231(5) 0.2462(3) 0.0330(13) Uani 1 1 d . . . .
C122 C 0.6730(5) 0.7027(5) 0.0345(2) 0.0304(13) Uani 1 1 d . . . .
H122 H 0.7105 0.7358 0.0208 0.036 Uiso 1 1 calc R . . .
C183 C 1.0702(6) 0.3517(6) 0.2788(3) 0.0432(16) Uani 1 1 d . . . .
H18A H 1.0776 0.3420 0.2429 0.065 Uiso 1 1 calc GR . . .
H18B H 1.1361 0.3251 0.2862 0.065 Uiso 1 1 calc GR . . .
H18C H 1.0358 0.4180 0.2861 0.065 Uiso 1 1 calc GR . . .
C70 C 0.4478(4) 0.4854(4) 0.7454(2) 0.0270(12) Uani 1 1 d . . . .
C205 C 0.5078(5) 1.2367(4) 0.0891(2) 0.0323(14) Uani 1 1 d . . . .
H205 H 0.4616 1.2623 0.0682 0.039 Uiso 1 1 calc R . . .
C189 C 0.9446(5) 0.1553(5) 0.1082(3) 0.0327(13) Uani 1 1 d . . . .
H189 H 0.9695 0.1009 0.1278 0.039 Uiso 1 1 calc R . . .
C145 C 0.5408(5) 0.4170(5) 0.2566(4) 0.0468(18) Uani 1 1 d . . . .
C118 C 1.0556(5) 0.6596(6) 0.0144(3) 0.0395(16) Uani 1 1 d . . . .
H118 H 1.1165 0.6534 -0.0078 0.047 Uiso 1 1 calc R . . .
C114 C 0.6914(5) -0.1057(5) 0.5931(3) 0.0371(14) Uani 1 1 d . . . .
H11A H 0.7054 -0.0571 0.5733 0.056 Uiso 1 1 calc GR . . .
H11B H 0.7181 -0.1598 0.5715 0.056 Uiso 1 1 calc GR . . .
H11C H 0.7228 -0.1228 0.6219 0.056 Uiso 1 1 calc GR . . .
C83 C 1.0102(6) 0.5635(5) 0.8631(3) 0.0402(16) Uani 1 1 d . . . .
H83 H 1.0330 0.5910 0.8821 0.048 Uiso 1 1 calc R . . .
C112 C 0.5781(5) -0.0699(5) 0.6129(3) 0.0351(14) Uani 1 1 d . . . .
C14 C 0.8910(5) 0.2351(5) 0.8429(2) 0.0298(12) Uani 1 1 d . . . .
H14 H 0.8226 0.2645 0.8426 0.036 Uiso 1 1 calc R . . .
C39 C 0.9775(5) -0.0055(5) 0.4573(2) 0.0334(14) Uani 1 1 d . . . .
H39 H 1.0432 -0.0368 0.4372 0.040 Uiso 1 1 calc R . . .
C38 C 0.8985(6) -0.0057(5) 0.4423(3) 0.0397(16) Uani 1 1 d . . . .
H38 H 0.9114 -0.0372 0.4122 0.048 Uiso 1 1 calc R . . .
C12 C 0.4796(5) 0.1703(5) 0.8062(3) 0.0340(14) Uani 1 1 d . . . .
H12 H 0.5480 0.1325 0.8052 0.041 Uiso 1 1 calc R . . .
C60 C 0.6274(5) 0.4025(5) 0.9483(3) 0.0379(15) Uani 1 1 d . . . .
H60A H 0.6621 0.3417 0.9629 0.057 Uiso 1 1 calc GR . . .
H60B H 0.6332 0.4490 0.9649 0.057 Uiso 1 1 calc GR . . .
H60C H 0.6572 0.4015 0.9118 0.057 Uiso 1 1 calc GR . . .
C162 C 1.2658(5) 0.4650(5) 0.2368(3) 0.0388(15) Uani 1 1 d . . . .
H162 H 1.3015 0.4619 0.2608 0.047 Uiso 1 1 calc R . . .
C191 C 0.8328(7) 0.4046(6) 0.0152(3) 0.0497(19) Uani 1 1 d . . . .
H19A H 0.7662 0.4485 0.0329 0.075 Uiso 1 1 calc GR . . .
H19B H 0.8299 0.3877 -0.0174 0.075 Uiso 1 1 calc GR . . .
H19C H 0.8780 0.4331 0.0091 0.075 Uiso 1 1 calc GR . . .
C123 C 0.6201(5) 0.6892(5) 0.0045(3) 0.0367(14) Uani 1 1 d . . . .
H123 H 0.6210 0.7144 -0.0287 0.044 Uiso 1 1 calc R . . .
C54 C 0.3822(5) 0.4210(6) 0.9252(3) 0.0432(17) Uani 1 1 d . . . .
C27 C 0.7073(6) 0.5718(5) 0.5627(2) 0.0394(16) Uani 1 1 d . . . .
C125 C 0.5624(5) 0.6028(5) 0.0738(3) 0.0365(14) Uani 1 1 d . . . .
H125 H 0.5252 0.5692 0.0871 0.044 Uiso 1 1 calc R . . .
C154 C 0.2579(5) 1.0290(5) 0.2183(3) 0.0341(14) Uani 1 1 d . . . .
C182 C 0.7532(6) 0.3078(6) 0.3272(3) 0.0459(18) Uani 1 1 d . . . .
H18D H 0.7139 0.3749 0.3259 0.069 Uiso 1 1 calc GR . . .
H18E H 0.7182 0.2825 0.3550 0.069 Uiso 1 1 calc GR . . .
H18F H 0.7625 0.2806 0.2949 0.069 Uiso 1 1 calc GR . . .
C7 C 0.4514(5) 0.2446(5) 0.7708(2) 0.0295(13) Uani 1 1 d . . . .
C6 C 0.5182(5) 0.3811(5) 0.6248(3) 0.0378(15) Uani 1 1 d . . . .
H6 H 0.5586 0.4048 0.6324 0.045 Uiso 1 1 calc R . . .
C139 C 0.5715(5) 0.6164(5) 0.2589(3) 0.0353(14) Uani 1 1 d . . . .
N15 N 0.8747(4) 0.3967(3) 0.2693(2) 0.0296(11) Uani 1 1 d . . . .
C160 C 1.2657(5) 0.4148(5) 0.1553(3) 0.0407(16) Uani 1 1 d . . . .
H160 H 1.3015 0.3778 0.1256 0.049 Uiso 1 1 calc R . . .
C49 C 0.8917(4) -0.0772(4) 0.8928(2) 0.0284(12) Uani 1 1 d . . . .
C190 C 0.9129(4) 0.2425(4) 0.1297(2) 0.0284(12) Uani 1 1 d . . . .
C92 C 0.9418(7) -0.3620(6) 0.6472(3) 0.049(2) Uani 1 1 d . . . .
H92 H 0.9604 -0.4217 0.6356 0.059 Uiso 1 1 calc R . . .
C192 C 0.9140(6) 0.2524(5) 0.1841(3) 0.0376(15) Uani 1 1 d . . . .
H19D H 0.9579 0.2801 0.1842 0.056 Uiso 1 1 calc GR . . .
H19E H 0.9384 0.1914 0.2001 0.056 Uiso 1 1 calc GR . . .
H19F H 0.8465 0.2920 0.2030 0.056 Uiso 1 1 calc GR . . .
C2 C 0.4396(6) 0.2778(7) 0.6435(3) 0.0476(19) Uani 1 1 d . . . .
H2 H 0.4256 0.2323 0.6642 0.057 Uiso 1 1 calc R . . .
C51 C 0.9580(6) -0.0274(6) 0.8767(3) 0.0430(16) Uani 1 1 d . . . .
H51A H 0.9747 -0.0224 0.8396 0.064 Uiso 1 1 calc GR . . .
H51B H 1.0193 -0.0626 0.8886 0.064 Uiso 1 1 calc GR . . .
H51C H 0.9224 0.0345 0.8917 0.064 Uiso 1 1 calc GR . . .
C179 C 0.9872(6) 0.1989(4) 0.3806(2) 0.0354(15) Uani 1 1 d . . . .
H179 H 1.0116 0.1558 0.4062 0.043 Uiso 1 1 calc R . . .
C96 C 0.9427(7) -0.1319(6) 0.5909(4) 0.056(2) Uani 1 1 d . . . .
H96A H 0.8806 -0.0744 0.5968 0.084 Uiso 1 1 calc GR . . .
H96B H 0.9592 -0.1530 0.5560 0.084 Uiso 1 1 calc GR . . .
H96C H 0.9964 -0.1211 0.5962 0.084 Uiso 1 1 calc GR . . .
C177 C 0.8532(5) 0.2855(5) 0.3359(2) 0.0304(13) Uani 1 1 d . . . .
C1 C 0.4991(4) 0.3140(5) 0.6575(3) 0.0338(14) Uani 1 1 d . . . .
C48 C 0.9154(5) -0.1546(4) 0.9256(2) 0.0316(13) Uani 1 1 d . . . .
H48 H 0.9732 -0.1764 0.9383 0.038 Uiso 1 1 calc R . . .
C152 C 0.1804(6) 1.1075(6) 0.1471(3) 0.0462(18) Uani 1 1 d . . . .
H152 H 0.1305 1.1591 0.1344 0.055 Uiso 1 1 calc R . . .
C24 C 1.0666(4) 0.1540(5) 0.6311(2) 0.0282(12) Uani 1 1 d . . . .
H24 H 1.0285 0.1257 0.6259 0.034 Uiso 1 1 calc R . . .
C186 C 0.8709(5) 0.3181(5) 0.0477(2) 0.0326(13) Uani 1 1 d . . . .
C113 C 0.3649(5) 0.0816(6) 0.7238(3) 0.0444(17) Uani 1 1 d . . . .
H11D H 0.3685 0.0414 0.7538 0.067 Uiso 1 1 calc GR . . .
H11E H 0.2952 0.1198 0.7227 0.067 Uiso 1 1 calc GR . . .
H11F H 0.3954 0.1214 0.7259 0.067 Uiso 1 1 calc GR . . .
C153 C 0.1841(5) 1.1069(5) 0.1976(3) 0.0384(15) Uani 1 1 d . . . .
H153 H 0.1375 1.1585 0.2187 0.046 Uiso 1 1 calc R . . .
C8 C 0.3484(5) 0.3005(5) 0.7737(3) 0.0367(15) Uani 1 1 d . . . .
H8 H 0.3280 0.3501 0.7505 0.044 Uiso 1 1 calc R . . .
C197 C 0.8819(6) 0.3145(5) 0.5134(3) 0.0386(16) Uani 1 1 d . . . .
H197 H 0.9075 0.2723 0.5390 0.046 Uiso 1 1 calc R . . .
C221 C 0.6574(6) 1.0184(4) 0.0199(2) 0.0375(16) Uani 1 1 d . . . .
C30 C 0.8996(8) 0.5616(6) 0.5447(3) 0.051(2) Uani 1 1 d . . . .
H30 H 0.9635 0.5593 0.5385 0.061 Uiso 1 1 calc R . . .
C22 C 1.2066(6) 0.1929(6) 0.5988(3) 0.0432(17) Uani 1 1 d . . . .
H22 H 1.2625 0.1897 0.5730 0.052 Uiso 1 1 calc R . . .
C151 C 0.2495(6) 1.0327(6) 0.1146(3) 0.0496(19) Uani 1 1 d . . . .
H151 H 0.2459 1.0342 0.0804 0.060 Uiso 1 1 calc R . . .
C23 C 1.1492(5) 0.1497(6) 0.5924(3) 0.0410(16) Uani 1 1 d . . . .
H23 H 1.1665 0.1177 0.5617 0.049 Uiso 1 1 calc R . . .
C3 C 0.4021(7) 0.3093(10) 0.5993(4) 0.074(3) Uani 1 1 d . . . .
H3 H 0.3639 0.2844 0.5905 0.088 Uiso 1 1 calc R . . .
C116 C 0.9152(5) 0.7353(5) 0.0870(2) 0.0316(13) Uani 1 1 d . . . .
H116 H 0.8834 0.7797 0.1135 0.038 Uiso 1 1 calc R . . .
C101 C 1.4061(5) -0.2679(6) 0.6817(4) 0.050(2) Uani 1 1 d . . . .
H101 H 1.4722 -0.3158 0.6737 0.060 Uiso 1 1 calc R . . .
C132 C 0.4070(5) 0.8281(6) 0.3728(3) 0.0397(16) Uani 1 1 d . . . .
H132 H 0.4035 0.8518 0.3395 0.048 Uiso 1 1 calc R . . .
C124 C 0.5652(5) 0.6379(5) 0.0237(3) 0.0351(14) Uani 1 1 d . . . .
H124 H 0.5309 0.6273 0.0030 0.042 Uiso 1 1 calc R . . .
C62 C 0.5848(4) 0.6580(4) 0.7848(2) 0.0271(12) Uani 1 1 d . . . .
C75 C 0.1223(6) 0.7347(5) 0.8060(4) 0.058(3) Uani 1 1 d . . . .
H75 H 0.0908 0.7713 0.8360 0.069 Uiso 1 1 calc R . . .
C86 C 0.7829(5) 0.5177(5) 0.8766(3) 0.0394(16) Uani 1 1 d . . . .
H86A H 0.7384 0.5525 0.8540 0.059 Uiso 1 1 calc GR . . .
H86B H 0.7530 0.5454 0.9105 0.059 Uiso 1 1 calc GR . . .
H86C H 0.7934 0.4535 0.8787 0.059 Uiso 1 1 calc GR . . .
C171 C 0.8994(6) 1.0428(5) 0.2989(3) 0.0386(15) Uani 1 1 d . . . .
H171 H 0.8730 1.0807 0.3282 0.046 Uiso 1 1 calc R . . .
C66 C 0.5123(6) 0.7945(5) 0.8367(3) 0.0459(18) Uani 1 1 d . . . .
H66 H 0.4787 0.8252 0.8685 0.055 Uiso 1 1 calc R . . .
C63 C 0.6172(5) 0.7059(5) 0.7418(3) 0.0351(14) Uani 1 1 d . . . .
C67 C 0.5321(5) 0.7009(5) 0.8336(3) 0.0347(14) Uani 1 1 d . . . .
C210 C 0.7255(5) 1.1162(5) 0.1835(3) 0.0429(16) Uani 1 1 d . . . .
H21A H 0.6904 1.1240 0.2194 0.064 Uiso 1 1 calc GR . . .
H21B H 0.7688 1.1468 0.1766 0.064 Uiso 1 1 calc GR . . .
H21C H 0.7658 1.0504 0.1756 0.064 Uiso 1 1 calc GR . . .
C213 C 0.3338(5) 1.2085(5) 0.3421(3) 0.0344(14) Uani 1 1 d . . . .
C164 C 1.1037(6) 0.4777(7) 0.1237(3) 0.051(2) Uani 1 1 d . . . .
H16A H 1.0504 0.4604 0.1401 0.077 Uiso 1 1 calc GR . . .
H16B H 1.1488 0.4353 0.0955 0.077 Uiso 1 1 calc GR . . .
H16C H 1.0748 0.5408 0.1106 0.077 Uiso 1 1 calc GR . . .
C76 C 0.2224(6) 0.6641(5) 0.7999(3) 0.0441(18) Uani 1 1 d . . . .
C188 C 0.9397(6) 0.1484(5) 0.0581(3) 0.0398(15) Uani 1 1 d . . . .
H188 H 0.9620 0.0896 0.0440 0.048 Uiso 1 1 calc R . . .
C35 C 0.8612(5) 0.0856(4) 0.5309(2) 0.0280(12) Uani 1 1 d . . . .
C161 C 1.3163(5) 0.4124(5) 0.1920(3) 0.0408(16) Uani 1 1 d . . . .
H161 H 1.3859 0.3743 0.1862 0.049 Uiso 1 1 calc R . . .
C228 C 0.8194(7) 0.9926(6) 0.0407(3) 0.054(2) Uani 1 1 d . . . .
H22A H 0.7935 1.0147 0.0759 0.081 Uiso 1 1 calc GR . . .
H22B H 0.8757 1.0057 0.0245 0.081 Uiso 1 1 calc GR . . .
H22C H 0.8414 0.9259 0.0405 0.081 Uiso 1 1 calc GR . . .
C73 C 0.1147(5) 0.6980(6) 0.7231(4) 0.052(2) Uani 1 1 d . . . .
H73 H 0.0788 0.7098 0.6978 0.062 Uiso 1 1 calc R . . .
C78 C 0.2824(7) 0.6486(6) 0.8397(4) 0.059(2) Uani 1 1 d . . . .
H78A H 0.3140 0.5828 0.8479 0.088 Uiso 1 1 calc GR . . .
H78B H 0.2377 0.6836 0.8706 0.088 Uiso 1 1 calc GR . . .
H78C H 0.3336 0.6696 0.8260 0.088 Uiso 1 1 calc GR . . .
C33 C 0.9541(6) 0.4219(5) 0.6049(3) 0.0401(15) Uani 1 1 d . . . .
H33A H 0.9287 0.4305 0.6417 0.060 Uiso 1 1 calc GR . . .
H33B H 1.0172 0.4260 0.5945 0.060 Uiso 1 1 calc GR . . .
H33C H 0.9650 0.3610 0.5958 0.060 Uiso 1 1 calc GR . . .
C207 C 0.6532(5) 1.2268(5) 0.1127(2) 0.0333(13) Uani 1 1 d . . . .
H207 H 0.7034 1.2464 0.1080 0.040 Uiso 1 1 calc R . . .
C165 C 1.1030(6) 0.5806(5) 0.2949(3) 0.0424(16) Uani 1 1 d . . . .
H16D H 1.0738 0.6463 0.2861 0.064 Uiso 1 1 calc GR . . .
H16E H 1.1483 0.5686 0.3168 0.064 Uiso 1 1 calc GR . . .
H16F H 1.0501 0.5639 0.3129 0.064 Uiso 1 1 calc GR . . .
C69 C 0.5014(6) 0.6471(6) 0.8786(3) 0.0459(17) Uani 1 1 d . . . .
H69A H 0.4952 0.5968 0.8662 0.069 Uiso 1 1 calc GR . . .
H69B H 0.4374 0.6885 0.9000 0.069 Uiso 1 1 calc GR . . .
H69C H 0.5520 0.6215 0.8986 0.069 Uiso 1 1 calc GR . . .
C141 C 0.4760(6) 0.4874(6) 0.3439(4) 0.050(2) Uani 1 1 d . . . .
C208 C 0.6495(5) 1.1596(4) 0.1503(2) 0.0275(12) Uani 1 1 d . . . .
N19 N 0.4437(5) 1.0431(4) 0.3481(2) 0.0453(16) Uani 1 1 d . . . .
C218 C 0.3744(6) 1.2027(5) 0.2858(3) 0.0388(15) Uani 1 1 d . . . .
H21D H 0.4472 1.1748 0.2782 0.058 Uiso 1 1 calc GR . . .
H21E H 0.3489 1.2648 0.2712 0.058 Uiso 1 1 calc GR . . .
H21F H 0.3538 1.1648 0.2711 0.058 Uiso 1 1 calc GR . . .
C222 C 0.5813(6) 1.0580(5) -0.0076(3) 0.047(2) Uani 1 1 d . . . .
C119 C 1.0123(5) 0.6025(5) 0.0088(2) 0.0370(15) Uani 1 1 d . . . .
H119 H 1.0447 0.5574 -0.0173 0.044 Uiso 1 1 calc R . . .
C37 C 0.7989(6) 0.0409(5) 0.4716(3) 0.0392(15) Uani 1 1 d . . . .
H37 H 0.7460 0.0405 0.4607 0.047 Uiso 1 1 calc R . . .
C17 C 1.0936(5) 0.1431(7) 0.8451(3) 0.0474(19) Uani 1 1 d . . . .
H17 H 1.1617 0.1106 0.8460 0.057 Uiso 1 1 calc R . . .
C148 C 0.4802(5) 0.8285(4) 0.2135(3) 0.0310(13) Uani 1 1 d . . . .
C109 C 0.3688(6) -0.0074(6) 0.6512(3) 0.049(2) Uani 1 1 d . . . .
H109 H 0.2994 0.0123 0.6639 0.059 Uiso 1 1 calc R . . .
C173 C 1.0197(6) 0.8709(6) 0.1620(3) 0.0504(19) Uani 1 1 d . . . .
H17A H 1.0410 0.8058 0.1716 0.076 Uiso 1 1 calc GR . . .
H17B H 1.0763 0.8786 0.1401 0.076 Uiso 1 1 calc GR . . .
H17C H 0.9669 0.8907 0.1438 0.076 Uiso 1 1 calc GR . . .
C180 C 1.0458(5) 0.2400(5) 0.3502(2) 0.0351(14) Uani 1 1 d . . . .
H180 H 1.1096 0.2241 0.3553 0.042 Uiso 1 1 calc R . . .
C102 C 1.3457(5) -0.2457(6) 0.6476(3) 0.0424(17) Uani 1 1 d . . . .
H102 H 1.3717 -0.2784 0.6164 0.051 Uiso 1 1 calc R . . .
C68 C 0.6743(6) 0.6554(7) 0.6907(3) 0.0483(19) Uani 1 1 d . . . .
H68A H 0.7387 0.6053 0.6941 0.072 Uiso 1 1 calc GR . . .
H68B H 0.6849 0.6990 0.6647 0.072 Uiso 1 1 calc GR . . .
H68C H 0.6355 0.6299 0.6807 0.072 Uiso 1 1 calc GR . . .
C93 C 0.9568(7) -0.2958(6) 0.6124(3) 0.0465(18) Uani 1 1 d . . . .
H93 H 0.9856 -0.3117 0.5776 0.056 Uiso 1 1 calc R . . .
C10 C 0.3052(6) 0.2073(6) 0.8439(3) 0.0482(19) Uani 1 1 d . . . .
H10 H 0.2566 0.1932 0.8671 0.058 Uiso 1 1 calc R . . .
C226 C 0.7375(7) 1.0415(5) 0.0117(3) 0.0464(19) Uani 1 1 d . . . .
C95 C 0.8276(6) -0.2312(6) 0.7747(3) 0.0467(18) Uani 1 1 d . . . .
H95A H 0.8801 -0.2645 0.7931 0.070 Uiso 1 1 calc GR . . .
H95B H 0.7751 -0.2509 0.7870 0.070 Uiso 1 1 calc GR . . .
H95C H 0.7997 -0.1647 0.7802 0.070 Uiso 1 1 calc GR . . .
C172 C 0.8473(5) 0.9952(5) 0.2894(3) 0.0333(14) Uani 1 1 d . . . .
C50 C 0.6456(5) -0.0541(5) 0.8686(3) 0.0361(14) Uani 1 1 d . . . .
H50A H 0.5993 0.0079 0.8822 0.054 Uiso 1 1 calc GR . . .
H50B H 0.6140 -0.0952 0.8794 0.054 Uiso 1 1 calc GR . . .
H50C H 0.6630 -0.0514 0.8314 0.054 Uiso 1 1 calc GR . . .
C87 C 1.0943(5) 0.4486(5) 0.7314(3) 0.0341(14) Uani 1 1 d . . . .
H87A H 1.1426 0.3842 0.7341 0.051 Uiso 1 1 calc GR . . .
H87B H 1.1296 0.4850 0.7151 0.051 Uiso 1 1 calc GR . . .
H87C H 1.0497 0.4521 0.7109 0.051 Uiso 1 1 calc GR . . .
C140 C 0.5175(5) 0.4875(5) 0.2903(3) 0.0415(16) Uani 1 1 d . . . .
C29 C 0.8290(9) 0.6298(6) 0.5204(3) 0.063(3) Uani 1 1 d . . . .
H29 H 0.8458 0.6719 0.4978 0.075 Uiso 1 1 calc R . . .
C187 C 0.9010(5) 0.2299(5) 0.0288(2) 0.0364(14) Uani 1 1 d . . . .
H187 H 0.8952 0.2247 -0.0044 0.044 Uiso 1 1 calc R . . .
C9 C 0.2760(5) 0.2828(6) 0.8107(3) 0.0436(18) Uani 1 1 d . . . .
H9 H 0.2074 0.3221 0.8131 0.052 Uiso 1 1 calc R . . .
C74 C 0.0694(5) 0.7509(5) 0.7679(4) 0.055(3) Uani 1 1 d . . . .
H74 H 0.0028 0.7978 0.7728 0.066 Uiso 1 1 calc R . . .
C174 C 0.7481(6) 1.0064(6) 0.3250(3) 0.0475(18) Uani 1 1 d . . . .
H17D H 0.6987 1.0224 0.3051 0.071 Uiso 1 1 calc GR . . .
H17E H 0.7247 1.0555 0.3496 0.071 Uiso 1 1 calc GR . . .
H17F H 0.7576 0.9483 0.3431 0.071 Uiso 1 1 calc GR . . .
C195 C 0.7479(6) 0.3964(5) 0.4682(2) 0.0357(15) Uani 1 1 d . . . .
C147 C 0.5864(8) 0.4218(7) 0.1997(4) 0.063(2) Uani 1 1 d . . . .
H14A H 0.5397 0.4763 0.1847 0.095 Uiso 1 1 calc GR . . .
H14B H 0.5999 0.3662 0.1827 0.095 Uiso 1 1 calc GR . . .
H14C H 0.6487 0.4260 0.1954 0.095 Uiso 1 1 calc GR . . .
C150 C 0.3247(5) 0.9550(6) 0.1330(3) 0.0447(17) Uani 1 1 d . . . .
C77 C 0.2664(6) 0.5691(6) 0.6663(3) 0.0498(19) Uani 1 1 d . . . .
H77A H 0.3185 0.5854 0.6462 0.075 Uiso 1 1 calc GR . . .
H77B H 0.2176 0.5817 0.6465 0.075 Uiso 1 1 calc GR . . .
H77C H 0.2962 0.5033 0.6750 0.075 Uiso 1 1 calc GR . . .
C201 C 0.9567(7) 0.4755(5) 0.4137(3) 0.0469(18) Uani 1 1 d . . . .
H20G H 0.9904 0.4462 0.3802 0.070 Uiso 1 1 calc GR . . .
H20H H 1.0062 0.4724 0.4307 0.070 Uiso 1 1 calc GR . . .
H20I H 0.9104 0.5402 0.4096 0.070 Uiso 1 1 calc GR . . .
C144 C 0.5211(6) 0.3423(6) 0.2772(4) 0.059(2) Uani 1 1 d . . . .
H144 H 0.5356 0.2936 0.2558 0.071 Uiso 1 1 calc R . . .
C111 C 0.5238(7) -0.0984(6) 0.5900(3) 0.0450(18) Uani 1 1 d . . . .
H111 H 0.5576 -0.1399 0.5621 0.054 Uiso 1 1 calc R . . .
C1AA C 0.9799(5) 0.9299(5) 0.2104(3) 0.0354(14) Uani 1 1 d . . . .
C41 C 0.6723(6) 0.1389(6) 0.5498(3) 0.0454(17) Uani 1 1 d . . . .
H41A H 0.6718 0.1199 0.5853 0.068 Uiso 1 1 calc GR . . .
H41B H 0.6268 0.1240 0.5382 0.068 Uiso 1 1 calc GR . . .
H41C H 0.6509 0.2055 0.5471 0.068 Uiso 1 1 calc GR . . .
C146 C 0.4557(8) 0.5659(7) 0.3774(4) 0.065(3) Uani 1 1 d . . . .
H14D H 0.5177 0.5698 0.3745 0.097 Uiso 1 1 calc GR . . .
H14E H 0.4292 0.5541 0.4128 0.097 Uiso 1 1 calc GR . . .
H14F H 0.4071 0.6243 0.3663 0.097 Uiso 1 1 calc GR . . .
C59 C 0.3482(6) 0.3933(7) 0.8848(4) 0.057(2) Uani 1 1 d . . . .
H59A H 0.3747 0.4126 0.8512 0.086 Uiso 1 1 calc GR . . .
H59B H 0.2754 0.4233 0.8921 0.086 Uiso 1 1 calc GR . . .
H59C H 0.3729 0.3262 0.8852 0.086 Uiso 1 1 calc GR . . .
C212 C 0.3665(7) 1.1261(6) 0.3724(3) 0.059(3) Uani 1 1 d . . . .
C56 C 0.3457(6) 0.4924(6) 1.0080(3) 0.051(2) Uani 1 1 d . . . .
H56 H 0.2991 0.5217 1.0384 0.061 Uiso 1 1 calc R . . .
C227 C 0.5003(8) 1.0272(8) 0.0016(3) 0.070(3) Uani 1 1 d . . . .
H22D H 0.5306 0.9599 -0.0014 0.105 Uiso 1 1 calc GR . . .
H22E H 0.4604 1.0558 -0.0237 0.105 Uiso 1 1 calc GR . . .
H22F H 0.4574 1.0460 0.0357 0.105 Uiso 1 1 calc GR . . .
C225 C 0.7374(10) 1.1116(6) -0.0249(3) 0.070(3) Uani 1 1 d . . . .
H225 H 0.7889 1.1300 -0.0310 0.084 Uiso 1 1 calc R . . .
C110 C 0.4200(7) -0.0652(7) 0.6086(4) 0.054(2) Uani 1 1 d . . . .
H110 H 0.3844 -0.0823 0.5920 0.065 Uiso 1 1 calc R . . .
C131 C 0.3178(6) 0.8402(7) 0.4096(3) 0.056(2) Uani 1 1 d . . . .
H131 H 0.2551 0.8748 0.4014 0.067 Uiso 1 1 calc R . . .
C143 C 0.4805(8) 0.3398(7) 0.3287(5) 0.077(3) Uani 1 1 d . . . .
H143 H 0.4661 0.2897 0.3417 0.093 Uiso 1 1 calc R . . .
C129 C 0.4162(6) 0.7523(6) 0.4714(3) 0.0486(19) Uani 1 1 d . . . .
H129 H 0.4201 0.7265 0.5044 0.058 Uiso 1 1 calc R . . .
C32 C 0.6060(6) 0.5732(6) 0.5710(3) 0.054(2) Uani 1 1 d . . . .
H32A H 0.6135 0.5202 0.5538 0.081 Uiso 1 1 calc GR . . .
H32B H 0.5609 0.6304 0.5571 0.081 Uiso 1 1 calc GR . . .
H32C H 0.5785 0.5699 0.6074 0.081 Uiso 1 1 calc GR . . .
C28 C 0.7324(8) 0.6357(5) 0.5296(3) 0.052(2) Uani 1 1 d . . . .
H28 H 0.6843 0.6825 0.5136 0.063 Uiso 1 1 calc R . . .
C142 C 0.4598(8) 0.4089(7) 0.3629(4) 0.071(3) Uani 1 1 d . . . .
H142 H 0.4352 0.4032 0.3982 0.086 Uiso 1 1 calc R . . .
C65 C 0.5401(7) 0.8432(5) 0.7950(4) 0.051(2) Uani 1 1 d . . . .
H65 H 0.5233 0.9064 0.7984 0.061 Uiso 1 1 calc R . . .
C135 C 0.8697(5) 0.7571(5) 0.3868(3) 0.0366(14) Uani 1 1 d . . . .
H135 H 0.9402 0.7284 0.3760 0.044 Uiso 1 1 calc R . . .
C64 C 0.5930(6) 0.7982(6) 0.7482(3) 0.0466(18) Uani 1 1 d . . . .
H64 H 0.6128 0.8312 0.7202 0.056 Uiso 1 1 calc R . . .
C223 C 0.5860(10) 1.1285(6) -0.0438(3) 0.071(4) Uani 1 1 d . . . .
H223 H 0.5361 1.1583 -0.0625 0.085 Uiso 1 1 calc R . . .
C214 C 0.2618(6) 1.2918(6) 0.3673(3) 0.0496(19) Uani 1 1 d . . . .
H214 H 0.2397 1.3476 0.3485 0.060 Uiso 1 1 calc R . . .
C215 C 0.2229(10) 1.2924(7) 0.4197(4) 0.101(6) Uani 1 1 d . . . .
H215 H 0.1760 1.3492 0.4361 0.122 Uiso 1 1 calc R . . .
C16 C 1.0206(6) 0.1853(7) 0.8899(3) 0.053(2) Uani 1 1 d . . . .
H16 H 1.0394 0.1830 0.9206 0.064 Uiso 1 1 calc R . . .
C224 C 0.6630(11) 1.1539(6) -0.0520(3) 0.077(4) Uani 1 1 d . . . .
H224 H 0.6649 1.2003 -0.0762 0.093 Uiso 1 1 calc R . . .
C217 C 0.3283(12) 1.1245(8) 0.4255(4) 0.118(7) Uani 1 1 d . . . .
C55 C 0.3137(6) 0.4685(6) 0.9705(3) 0.052(2) Uani 1 1 d . . . .
H55 H 0.2453 0.4844 0.9754 0.063 Uiso 1 1 calc R . . .
C216 C 0.2517(13) 1.2108(9) 0.4485(4) 0.148(10) Uani 1 1 d . . . .
H216 H 0.2203 1.2126 0.4835 0.177 Uiso 1 1 calc R . . .
C219 C 0.3633(15) 1.0341(10) 0.4564(4) 0.172(12) Uani 1 1 d . . . .
H21G H 0.3621 0.9856 0.4391 0.258 Uiso 1 1 calc GR . . .
H21H H 0.3188 1.0442 0.4904 0.258 Uiso 1 1 calc GR . . .
H21I H 0.4312 1.0152 0.4594 0.258 Uiso 1 1 calc GR . . .
O1 O 1.1333(11) 0.5379(11) 0.4810(6) 0.158(6) Uani 1 1 d . . . .
C4 C 0.4209(7) 0.3766(10) 0.5686(4) 0.081(4) Uani 1 1 d . . . .
H4 H 0.3950 0.3979 0.5392 0.097 Uiso 1 1 calc R . . .
C229 C 1.1359(16) 0.6051(17) 0.4418(7) 0.159(10) Uani 1 1 d . . . .
H22G H 1.0719 0.6353 0.4314 0.190 Uiso 1 1 calc R . . .
H22H H 1.1897 0.5743 0.4117 0.190 Uiso 1 1 calc R . . .
C230 C 1.1549(13) 0.6806(15) 0.4634(7) 0.125(7) Uani 1 1 d . . . .
H23W H 1.0920 0.7336 0.4792 0.150 Uiso 1 1 calc R . . .
H23X H 1.1966 0.7029 0.4371 0.150 Uiso 1 1 calc R . . .
C231 C 1.2149(15) 0.6144(19) 0.5060(7) 0.156(10) Uani 1 1 d . . . .
H23Y H 1.2852 0.6035 0.4967 0.187 Uiso 1 1 calc R . . .
H H 1.1831 0.6430 0.5401 0.187 Uiso 1 1 calc R . . .
C232 C 1.2080(12) 0.5246(17) 0.5049(10) 0.174(11) Uani 1 1 d . . . .
H23Z H 1.2727 0.4769 0.4864 0.209 Uiso 1 1 calc R . . .
HA H 1.1931 0.5026 0.5401 0.209 Uiso 1 1 calc R . . .
C236 C 1.2528(7) 0.7176(7) 0.2198(4) 0.064(3) Uani 1 1 d . . . .
H23A H 1.2201 0.7782 0.2037 0.076 Uiso 0.64(3) 1 calc R P A 1
H23B H 1.2013 0.6960 0.2336 0.076 Uiso 0.64(3) 1 calc R P A 1
H236 H 1.1970 0.7049 0.2273 0.076 Uiso 0.36(3) 1 calc R P A 2
C238 C 1.2907(8) 0.6543(9) 0.1301(5) 0.078(3) Uani 1 1 d . . . .
H23C H 1.2930 0.7059 0.1083 0.117 Uiso 0.64(3) 1 calc GR P A 1
H23D H 1.2219 0.6631 0.1413 0.117 Uiso 0.64(3) 1 calc GR P A 1
H23E H 1.3320 0.5965 0.1110 0.117 Uiso 0.64(3) 1 calc GR P A 1
H23F H 1.3382 0.5899 0.1337 0.117 Uiso 0.36(3) 1 calc GR P A 2
H23G H 1.3053 0.6741 0.0949 0.117 Uiso 0.36(3) 1 calc GR P A 2
H23H H 1.2230 0.6601 0.1395 0.117 Uiso 0.36(3) 1 calc GR P A 2
C233 C 1.1146(7) 0.8020(6) 0.3305(4) 0.054(2) Uani 1 1 d . . . .
H23I H 1.0887 0.8031 0.3013 0.082 Uiso 0.53(3) 1 calc GR P B 1
H23J H 1.0994 0.8650 0.3383 0.082 Uiso 0.53(3) 1 calc GR P B 1
H23K H 1.0836 0.7762 0.3600 0.082 Uiso 0.53(3) 1 calc GR P B 1
H23L H 1.0771 0.8067 0.3057 0.082 Uiso 0.47(3) 1 calc GR P B 2
H23M H 1.0754 0.8540 0.3542 0.082 Uiso 0.47(3) 1 calc GR P B 2
H23N H 1.1286 0.7440 0.3493 0.082 Uiso 0.47(3) 1 calc GR P B 2
C235 C 1.2819(7) 0.7343(11) 0.2639(4) 0.082(4) Uani 1 1 d . . . .
H23O H 1.2892 0.7919 0.2559 0.098 Uiso 0.53(3) 1 calc R P B 1
H23P H 1.3497 0.6842 0.2630 0.098 Uiso 0.53(3) 1 calc R P B 1
H235 H 1.3481 0.6970 0.2672 0.098 Uiso 0.47(3) 1 calc R P B 2
C239 C 1.2266(15) 0.743(2) 0.3181(9) 0.070(8) Uani 0.53(3) 1 d . P B 1
H23Q H 1.2552 0.7676 0.3373 0.084 Uiso 0.53(3) 1 calc R P B 1
H23R H 1.2398 0.6799 0.3312 0.084 Uiso 0.53(3) 1 calc R P B 1
C240 C 1.3307(13) 0.6502(16) 0.1772(8) 0.076(7) Uani 0.64(3) 1 d . P A 1
H24A H 1.3547 0.5866 0.1909 0.092 Uiso 0.64(3) 1 calc R P A 1
H24B H 1.3883 0.6643 0.1663 0.092 Uiso 0.64(3) 1 calc R P A 1
C237 C 1.3000(17) 0.7186(19) 0.1672(10) 0.049(8) Uani 0.36(3) 1 d . P A 2
H23S H 1.3715 0.6987 0.1643 0.059 Uiso 0.36(3) 1 calc R P A 2
H23T H 1.2713 0.7830 0.1548 0.059 Uiso 0.36(3) 1 calc R P A 2
C234 C 1.2152(14) 0.8042(16) 0.3020(8) 0.046(6) Uani 0.47(3) 1 d . P B 2
H23U H 1.1991 0.8653 0.2855 0.055 Uiso 0.47(3) 1 calc R P B 2
H23V H 1.2516 0.7995 0.3278 0.055 Uiso 0.47(3) 1 calc R P B 2
C156 C 0.2636(6) 1.0265(5) 0.2736(3) 0.0437(17) Uani 1 1 d . . . .
H15A H 0.2533 0.9745 0.2911 0.066 Uiso 1 1 calc GR . . .
H15B H 0.2119 1.0842 0.2905 0.066 Uiso 1 1 calc GR . . .
H15C H 0.3291 1.0190 0.2747 0.066 Uiso 1 1 calc GR . . .
C155 C 0.4033(7) 0.8731(7) 0.0975(4) 0.068(3) Uani 1 1 d . . . .
H15D H 0.4698 0.8671 0.0951 0.102 Uiso 1 1 calc GR . . .
H15E H 0.3896 0.8844 0.0637 0.102 Uiso 1 1 calc GR . . .
H15F H 0.4001 0.8161 0.1114 0.102 Uiso 1 1 calc GR . . .

loop_
_atom_site_aniso_label
_atom_site_aniso_U_11
_atom_site_aniso_U_22
_atom_site_aniso_U_33
_atom_site_aniso_U_23
_atom_site_aniso_U_13
_atom_site_aniso_U_12
Pd7 0.02064(19) 0.0198(2) 0.02468(19) 0.00277(15) -0.00338(15) -0.00819(16)
Pd1 0.01695(17) 0.01938(19) 0.01867(17) 0.00262(14) -0.00300(14) -0.00652(15)
Pd11 0.02309(19) 0.01786(19) 0.01900(17) 0.00223(14) -0.00208(15) -0.00702(16)
Pd12 0.02228(19) 0.01920(19) 0.01827(17) 0.00271(15) -0.00150(14) -0.00578(16)
Pd5 0.01434(16) 0.01594(18) 0.02439(18) 0.00022(14) -0.00491(14) -0.00511(14)
Pd6 0.01589(17) 0.02111(19) 0.0303(2) 0.00101(15) -0.00660(15) -0.00824(15)
Pd4 0.01527(17) 0.01697(18) 0.02260(18) 0.00150(14) -0.00313(14) -0.00554(14)
Pd10 0.0276(2) 0.01744(19) 0.01836(17) 0.00195(15) -0.00303(15) -0.00891(16)
Pd2 0.01634(17) 0.01693(18) 0.01886(17) 0.00250(14) -0.00222(14) -0.00517(14)
Pd8 0.01990(18) 0.01706(19) 0.02157(18) 0.00218(14) -0.00303(14) -0.00643(15)
Pd3 0.01409(17) 0.01873(19) 0.0296(2) 0.00307(15) -0.00394(15) -0.00402(15)
Ge4 0.0245(3) 0.0186(3) 0.0174(3) 0.0013(2) -0.0023(2) -0.0083(3)
Ge2 0.0140(3) 0.0176(3) 0.0220(3) 0.0010(2) -0.0035(2) -0.0062(2)
Ge1 0.0144(3) 0.0222(3) 0.0310(3) 0.0032(3) -0.0056(2) -0.0064(2)
Ge3 0.0239(3) 0.0194(3) 0.0174(3) 0.0019(2) -0.0019(2) -0.0056(3)
N7 0.025(2) 0.019(2) 0.031(2) -0.0024(19) -0.009(2) -0.010(2)
N9 0.015(2) 0.021(2) 0.041(3) 0.005(2) -0.008(2) -0.005(2)
C133 0.032(3) 0.024(3) 0.021(3) 0.004(2) -0.007(2) -0.014(3)
C115 0.024(3) 0.028(3) 0.019(3) 0.008(2) -0.005(2) -0.006(2)
C127 0.027(3) 0.024(3) 0.031(3) -0.004(2) -0.001(2) -0.009(2)
C97 0.029(3) 0.024(3) 0.024(3) 0.001(2) -0.008(2) -0.011(3)
N10 0.025(2) 0.031(3) 0.042(3) 0.005(2) -0.016(2) -0.018(2)
N20 0.039(3) 0.020(3) 0.020(2) 0.002(2) -0.003(2) -0.002(2)
C106 0.022(3) 0.033(3) 0.030(3) 0.005(2) -0.012(2) -0.010(3)
N12 0.022(3) 0.029(3) 0.044(3) 0.003(2) -0.011(2) -0.010(2)
C220 0.031(3) 0.019(3) 0.020(3) 0.005(2) -0.003(2) -0.005(2)
N13 0.020(3) 0.025(3) 0.042(3) 0.005(2) -0.003(2) -0.002(2)
N3 0.031(3) 0.024(3) 0.023(2) 0.006(2) -0.006(2) -0.011(2)
N14 0.041(3) 0.028(3) 0.043(3) 0.009(2) -0.019(2) -0.023(2)
N17 0.058(4) 0.023(3) 0.016(2) 0.004(2) -0.005(2) -0.010(3)
C89 0.024(3) 0.019(3) 0.048(4) -0.001(3) -0.018(3) -0.006(2)
C138 0.035(3) 0.022(3) 0.029(3) -0.003(2) -0.003(2) -0.011(3)
C79 0.023(3) 0.016(3) 0.029(3) 0.002(2) 0.000(2) -0.006(2)
C44 0.030(3) 0.016(3) 0.020(2) 0.005(2) -0.002(2) -0.006(2)
N1 0.042(3) 0.021(3) 0.024(2) 0.008(2) -0.006(2) -0.013(2)
N16 0.030(3) 0.023(3) 0.021(2) -0.0071(19) -0.0045(19) -0.005(2)
N6 0.016(3) 0.023(3) 0.053(3) 0.002(2) -0.007(2) -0.004(2)
C193 0.033(3) 0.018(3) 0.028(3) -0.002(2) 0.001(2) -0.007(2)
C175 0.028(3) 0.024(3) 0.016(2) 0.000(2) -0.004(2) -0.009(2)
N8 0.036(3) 0.024(3) 0.067(4) -0.008(3) -0.015(3) -0.010(2)
C194 0.057(4) 0.021(3) 0.014(2) 0.000(2) -0.006(3) -0.010(3)
C157 0.037(4) 0.021(3) 0.031(3) 0.004(2) -0.004(3) -0.010(3)
C185 0.021(3) 0.020(3) 0.031(3) -0.009(2) -0.003(2) -0.006(2)
C107 0.031(3) 0.035(3) 0.037(3) 0.012(3) -0.021(3) -0.023(3)
C149 0.022(3) 0.028(3) 0.046(4) 0.009(3) -0.016(3) -0.011(2)
C19 0.021(3) 0.020(3) 0.028(3) 0.003(2) -0.005(2) -0.007(2)
C202 0.024(3) 0.020(3) 0.020(2) -0.001(2) -0.001(2) -0.006(2)
C13 0.021(3) 0.028(3) 0.020(2) 0.006(2) -0.007(2) -0.012(2)
C58 0.033(3) 0.022(3) 0.029(3) 0.001(2) 0.001(3) -0.009(3)
C203 0.028(3) 0.017(3) 0.020(3) -0.001(2) -0.003(2) -0.004(2)
C53 0.025(3) 0.024(3) 0.023(3) -0.001(2) 0.004(2) -0.003(2)
C47 0.038(3) 0.021(3) 0.029(3) 0.007(2) -0.004(3) -0.007(3)
C88 0.025(3) 0.022(3) 0.044(3) -0.002(3) -0.012(3) -0.011(2)
C211 0.029(3) 0.024(3) 0.030(3) 0.006(3) 0.000(3) -0.006(3)
C90 0.022(3) 0.029(3) 0.044(3) -0.002(3) -0.013(3) -0.009(2)
C181 0.036(3) 0.023(3) 0.023(3) 0.001(2) -0.007(2) -0.012(3)
C94 0.045(4) 0.030(3) 0.051(4) 0.016(3) -0.030(3) -0.022(3)
C176 0.041(3) 0.015(3) 0.019(2) 0.001(2) -0.007(2) -0.008(2)
C52 0.032(3) 0.024(3) 0.032(3) 0.002(2) -0.004(3) -0.012(3)
N2 0.032(3) 0.028(3) 0.018(2) 0.001(2) -0.0033(19) -0.010(2)
C98 0.020(3) 0.022(3) 0.043(3) 0.002(3) -0.004(2) -0.008(2)
C46 0.036(3) 0.025(3) 0.029(3) 0.003(2) -0.001(3) -0.015(3)
C137 0.059(4) 0.030(3) 0.022(3) 0.008(2) -0.016(3) -0.023(3)
C204 0.027(3) 0.020(3) 0.028(3) -0.001(2) -0.004(2) -0.006(2)
C99 0.020(3) 0.028(3) 0.053(4) 0.008(3) -0.012(3) -0.011(3)
C104 0.031(3) 0.037(4) 0.058(4) 0.002(3) -0.021(3) -0.008(3)
N4 0.034(3) 0.031(3) 0.025(3) 0.001(2) 0.001(2) -0.009(2)
C120 0.031(3) 0.026(3) 0.031(3) 0.004(2) -0.010(3) -0.005(3)
C134 0.034(3) 0.030(3) 0.026(3) 0.001(2) -0.007(2) -0.014(3)
C34 0.025(3) 0.021(3) 0.031(3) 0.004(2) -0.010(2) -0.008(2)
C45 0.032(3) 0.023(3) 0.023(3) 0.002(2) -0.003(2) -0.011(3)
C184 0.027(3) 0.020(3) 0.023(3) 0.004(2) -0.006(2) -0.004(2)
N18 0.027(2) 0.020(2) 0.027(2) 0.0051(19) -0.005(2) -0.008(2)
C199 0.062(5) 0.028(3) 0.022(3) 0.002(2) -0.006(3) -0.020(3)
C31 0.064(5) 0.033(4) 0.028(3) 0.001(3) -0.009(3) -0.029(3)
C85 0.029(3) 0.028(3) 0.033(3) 0.001(2) -0.010(2) -0.016(3)
C103 0.023(3) 0.037(4) 0.042(4) 0.006(3) -0.006(3) -0.013(3)
C81 0.034(3) 0.025(3) 0.034(3) 0.000(2) -0.007(3) -0.013(3)
C20 0.029(3) 0.032(3) 0.033(3) 0.000(3) -0.002(2) -0.017(3)
C40 0.040(3) 0.023(3) 0.026(3) 0.006(2) -0.005(3) -0.014(3)
C126 0.032(3) 0.031(3) 0.024(3) -0.002(2) -0.001(2) -0.015(3)
C9FA 0.025(3) 0.021(3) 0.032(3) 0.001(2) -0.008(2) -0.010(2)
C167 0.035(3) 0.024(3) 0.045(3) 0.012(3) -0.024(3) -0.016(3)
C80 0.029(3) 0.024(3) 0.028(3) 0.003(2) -0.010(2) -0.013(2)
C136 0.058(5) 0.036(4) 0.037(3) 0.013(3) -0.024(3) -0.030(4)
C26 0.047(4) 0.021(3) 0.019(3) 0.004(2) -0.006(2) -0.016(3)
C209 0.037(4) 0.041(4) 0.049(4) 0.000(3) -0.011(3) -0.020(3)
C18 0.026(3) 0.038(4) 0.027(3) -0.005(3) -0.009(2) -0.009(3)
C108 0.034(3) 0.044(4) 0.048(4) 0.017(3) -0.021(3) -0.026(3)
C105 0.037(4) 0.056(5) 0.037(4) -0.001(3) -0.010(3) -0.013(3)
C121 0.025(3) 0.021(3) 0.022(3) 0.000(2) -0.003(2) -0.002(2)
C36 0.045(4) 0.025(3) 0.034(3) 0.005(3) -0.010(3) -0.020(3)
C84 0.038(4) 0.036(4) 0.045(4) 0.001(3) -0.010(3) -0.023(3)
C42 0.036(3) 0.038(4) 0.037(3) -0.004(3) -0.010(3) -0.010(3)
Pd9 0.0262(2) 0.01752(19) 0.01865(17) 0.00169(15) -0.00401(15) -0.00640(16)
C159 0.030(3) 0.038(4) 0.035(3) 0.006(3) -0.004(3) -0.009(3)
C158 0.023(3) 0.023(3) 0.035(3) 0.007(2) 0.000(2) -0.008(2)
C91 0.057(4) 0.028(3) 0.043(4) 0.011(3) -0.025(3) -0.026(3)
C57 0.039(4) 0.031(3) 0.032(3) -0.006(3) 0.006(3) -0.009(3)
C100 0.016(3) 0.041(4) 0.059(5) 0.011(3) -0.011(3) -0.006(3)
C128 0.035(3) 0.038(4) 0.024(3) 0.005(3) -0.002(2) -0.019(3)
C198 0.061(4) 0.026(3) 0.025(3) 0.002(3) -0.010(3) -0.017(3)
C166 0.034(3) 0.025(3) 0.034(3) 0.005(3) -0.007(3) -0.012(3)
C25 0.027(3) 0.022(3) 0.029(3) -0.005(2) 0.001(2) -0.006(2)
C82 0.052(4) 0.036(4) 0.034(3) -0.001(3) -0.009(3) -0.024(3)
C178 0.054(4) 0.024(3) 0.021(3) 0.001(2) -0.005(3) -0.021(3)
N5 0.027(3) 0.018(3) 0.038(3) -0.007(2) -0.005(2) -0.001(2)
C196 0.059(4) 0.032(4) 0.020(3) 0.001(3) 0.003(3) -0.021(3)
C130 0.036(4) 0.090(7) 0.034(4) 0.001(4) 0.005(3) -0.030(4)
C15 0.038(3) 0.036(4) 0.025(3) -0.005(3) -0.007(3) -0.007(3)
C206 0.039(3) 0.022(3) 0.025(3) 0.008(2) -0.003(2) -0.009(3)
C169 0.039(4) 0.040(4) 0.046(4) 0.019(3) -0.024(3) -0.022(3)
C117 0.031(3) 0.039(4) 0.041(4) 0.003(3) -0.003(3) -0.015(3)
C11 0.042(4) 0.051(5) 0.047(4) 0.021(4) -0.013(3) -0.023(4)
C21 0.032(3) 0.042(4) 0.047(4) -0.004(3) 0.004(3) -0.027(3)
C170 0.051(4) 0.036(4) 0.055(4) 0.015(3) -0.030(4) -0.026(3)
C61 0.016(2) 0.025(3) 0.026(3) 0.000(2) -0.002(2) -0.003(2)
C5 0.037(4) 0.080(7) 0.049(5) 0.033(5) -0.009(3) -0.023(4)
N11 0.033(3) 0.027(3) 0.056(4) 0.009(3) -0.010(3) -0.022(2)
C200 0.058(5) 0.045(4) 0.032(4) 0.008(3) -0.016(3) -0.019(4)
C71 0.012(3) 0.022(3) 0.065(4) 0.005(3) -0.004(3) -0.003(2)
C72 0.018(3) 0.028(3) 0.070(5) 0.013(3) -0.016(3) -0.010(3)
C163 0.028(3) 0.026(3) 0.041(3) 0.006(3) -0.003(3) -0.013(3)
C122 0.032(3) 0.032(3) 0.021(3) 0.002(2) -0.004(2) -0.011(3)
C183 0.054(4) 0.044(4) 0.034(3) 0.011(3) -0.011(3) -0.026(4)
C70 0.018(3) 0.021(3) 0.037(3) 0.004(2) -0.005(2) -0.007(2)
C205 0.034(3) 0.021(3) 0.026(3) 0.002(2) -0.003(2) -0.002(3)
C189 0.032(3) 0.028(3) 0.037(3) -0.001(3) -0.007(3) -0.013(3)
C145 0.033(3) 0.035(4) 0.075(5) -0.001(4) -0.007(3) -0.020(3)
C118 0.024(3) 0.046(4) 0.034(3) 0.011(3) -0.002(3) -0.008(3)
C114 0.042(4) 0.033(3) 0.044(4) -0.001(3) -0.014(3) -0.021(3)
C83 0.055(4) 0.043(4) 0.038(3) 0.003(3) -0.019(3) -0.030(4)
C112 0.042(4) 0.038(4) 0.041(3) 0.011(3) -0.022(3) -0.027(3)
C14 0.023(3) 0.030(3) 0.031(3) -0.002(2) -0.004(2) -0.007(2)
C39 0.043(4) 0.030(3) 0.024(3) 0.003(2) -0.001(3) -0.017(3)
C38 0.060(4) 0.035(4) 0.029(3) 0.000(3) -0.005(3) -0.028(3)
C12 0.023(3) 0.037(4) 0.040(3) 0.005(3) -0.004(3) -0.015(3)
C60 0.032(3) 0.033(4) 0.042(4) -0.004(3) 0.003(3) -0.014(3)
C162 0.027(3) 0.034(4) 0.051(4) 0.009(3) -0.008(3) -0.013(3)
C191 0.062(5) 0.042(4) 0.029(3) -0.001(3) -0.013(3) -0.008(4)
C123 0.041(4) 0.037(4) 0.027(3) 0.005(3) -0.008(3) -0.015(3)
C54 0.032(3) 0.039(4) 0.042(4) -0.004(3) -0.003(3) -0.005(3)
C27 0.059(4) 0.018(3) 0.024(3) 0.000(2) -0.010(3) -0.003(3)
C125 0.030(3) 0.041(4) 0.034(3) 0.002(3) -0.001(3) -0.016(3)
C154 0.025(3) 0.027(3) 0.051(4) 0.004(3) -0.010(3) -0.012(3)
C182 0.041(4) 0.057(5) 0.038(4) -0.006(3) 0.000(3) -0.024(4)
C7 0.025(3) 0.033(3) 0.032(3) 0.004(3) -0.005(2) -0.016(3)
C6 0.024(3) 0.043(4) 0.034(3) 0.011(3) -0.008(3) -0.007(3)
C139 0.036(3) 0.029(3) 0.034(3) 0.003(3) -0.007(3) -0.011(3)
N15 0.040(3) 0.014(2) 0.028(2) 0.0015(19) -0.009(2) -0.006(2)
C160 0.025(3) 0.035(4) 0.040(4) 0.000(3) 0.003(3) -0.001(3)
C49 0.024(3) 0.024(3) 0.032(3) 0.001(2) -0.007(2) -0.006(2)
C190 0.024(3) 0.023(3) 0.032(3) -0.001(2) -0.002(2) -0.008(2)
C92 0.086(6) 0.031(4) 0.037(4) 0.001(3) -0.021(4) -0.028(4)
C192 0.047(4) 0.025(3) 0.030(3) -0.001(3) -0.011(3) -0.007(3)
C2 0.039(4) 0.077(6) 0.041(4) 0.014(4) -0.018(3) -0.036(4)
C51 0.039(4) 0.043(4) 0.047(4) 0.007(3) -0.011(3) -0.020(3)
C179 0.057(4) 0.020(3) 0.023(3) 0.005(2) -0.012(3) -0.012(3)
C96 0.075(6) 0.055(5) 0.067(5) 0.033(4) -0.041(5) -0.048(5)
C177 0.038(3) 0.022(3) 0.026(3) -0.004(2) -0.002(2) -0.010(3)
C1 0.015(3) 0.043(4) 0.036(3) 0.005(3) -0.003(2) -0.010(3)
C48 0.028(3) 0.026(3) 0.030(3) 0.003(2) -0.006(2) -0.004(2)
C152 0.032(3) 0.037(4) 0.062(5) 0.010(3) -0.022(3) -0.006(3)
C24 0.022(3) 0.034(3) 0.027(3) 0.000(2) -0.002(2) -0.014(2)
C186 0.029(3) 0.034(3) 0.026(3) -0.003(2) -0.003(2) -0.008(3)
C113 0.026(3) 0.062(5) 0.052(4) 0.007(4) -0.010(3) -0.027(3)
C153 0.024(3) 0.028(3) 0.060(4) 0.005(3) -0.012(3) -0.009(3)
C8 0.023(3) 0.042(4) 0.044(4) 0.009(3) -0.010(3) -0.015(3)
C197 0.062(5) 0.025(3) 0.026(3) 0.005(2) -0.012(3) -0.018(3)
C221 0.055(4) 0.018(3) 0.016(3) 0.001(2) 0.006(3) -0.005(3)
C30 0.088(6) 0.049(5) 0.033(3) 0.003(3) -0.007(4) -0.050(5)
C22 0.038(4) 0.060(5) 0.034(3) -0.005(3) 0.008(3) -0.031(4)
C151 0.041(4) 0.054(5) 0.043(4) 0.002(4) -0.019(3) -0.008(4)
C23 0.035(3) 0.053(4) 0.035(3) -0.008(3) 0.000(3) -0.022(3)
C3 0.046(5) 0.139(11) 0.055(5) 0.030(6) -0.024(4) -0.058(6)
C116 0.025(3) 0.033(3) 0.031(3) 0.000(3) 0.000(2) -0.011(3)
C101 0.014(3) 0.041(4) 0.079(6) 0.002(4) -0.006(3) 0.000(3)
C132 0.034(3) 0.049(4) 0.030(3) 0.005(3) -0.003(3) -0.017(3)
C124 0.031(3) 0.034(4) 0.035(3) -0.002(3) -0.007(3) -0.011(3)
C62 0.023(3) 0.026(3) 0.033(3) 0.000(2) -0.011(2) -0.009(2)
C75 0.032(4) 0.025(4) 0.099(7) -0.007(4) 0.010(4) -0.011(3)
C86 0.040(4) 0.043(4) 0.035(3) -0.011(3) 0.005(3) -0.022(3)
C171 0.057(4) 0.032(3) 0.037(3) 0.009(3) -0.023(3) -0.024(3)
C66 0.039(4) 0.033(4) 0.059(5) -0.018(3) -0.021(3) -0.002(3)
C63 0.029(3) 0.039(4) 0.042(4) 0.009(3) -0.017(3) -0.017(3)
C67 0.025(3) 0.026(3) 0.043(4) -0.006(3) -0.008(3) -0.001(3)
C210 0.036(4) 0.040(4) 0.047(4) 0.010(3) -0.009(3) -0.015(3)
C213 0.026(3) 0.033(3) 0.037(3) -0.001(3) -0.004(3) -0.008(3)
C164 0.040(4) 0.062(5) 0.034(4) -0.002(3) -0.006(3) -0.010(4)
C76 0.032(3) 0.025(3) 0.068(5) 0.002(3) -0.006(3) -0.010(3)
C188 0.043(4) 0.030(3) 0.040(4) -0.009(3) -0.004(3) -0.012(3)
C35 0.040(3) 0.022(3) 0.020(3) 0.002(2) -0.005(2) -0.015(3)
C161 0.023(3) 0.035(4) 0.046(4) 0.007(3) 0.000(3) -0.003(3)
C228 0.066(5) 0.042(4) 0.054(5) -0.009(4) 0.000(4) -0.029(4)
C73 0.024(3) 0.032(4) 0.102(7) 0.018(4) -0.022(4) -0.015(3)
C78 0.054(5) 0.039(4) 0.068(6) -0.009(4) -0.012(4) -0.009(4)
C33 0.053(4) 0.042(4) 0.039(3) 0.006(3) -0.017(3) -0.031(3)
C207 0.034(3) 0.029(3) 0.031(3) 0.004(3) -0.001(3) -0.014(3)
C165 0.041(4) 0.035(4) 0.046(4) -0.001(3) 0.001(3) -0.019(3)
C69 0.037(4) 0.044(4) 0.044(4) -0.004(3) -0.008(3) -0.008(3)
C141 0.041(4) 0.040(4) 0.066(5) 0.002(4) 0.004(4) -0.025(3)
C208 0.027(3) 0.020(3) 0.028(3) 0.004(2) -0.004(2) -0.008(2)
N19 0.045(3) 0.034(3) 0.027(3) 0.001(2) 0.001(3) 0.003(3)
C218 0.054(4) 0.026(3) 0.033(3) 0.000(3) -0.008(3) -0.015(3)
C222 0.058(5) 0.033(4) 0.019(3) -0.001(3) -0.012(3) 0.008(3)
C119 0.028(3) 0.036(4) 0.025(3) 0.005(3) -0.003(2) 0.001(3)
C37 0.051(4) 0.038(4) 0.039(4) -0.002(3) -0.012(3) -0.027(3)
C17 0.025(3) 0.071(6) 0.040(4) -0.009(4) -0.014(3) -0.011(3)
C148 0.029(3) 0.020(3) 0.035(3) -0.005(2) -0.002(3) -0.006(3)
C109 0.048(4) 0.061(5) 0.061(5) 0.021(4) -0.030(4) -0.040(4)
C173 0.048(4) 0.053(5) 0.053(4) -0.004(4) -0.016(4) -0.021(4)
C180 0.041(4) 0.030(3) 0.030(3) 0.000(3) -0.009(3) -0.011(3)
C102 0.027(3) 0.041(4) 0.046(4) -0.009(3) 0.007(3) -0.009(3)
C68 0.040(4) 0.076(6) 0.035(4) 0.011(4) -0.009(3) -0.033(4)
C93 0.075(5) 0.044(4) 0.036(4) 0.008(3) -0.023(4) -0.037(4)
C10 0.034(4) 0.058(5) 0.051(4) 0.017(4) -0.003(3) -0.027(4)
C226 0.075(5) 0.025(3) 0.029(3) -0.003(3) 0.005(3) -0.022(4)
C95 0.034(4) 0.047(4) 0.056(5) -0.009(4) 0.001(3) -0.021(3)
C172 0.043(4) 0.027(3) 0.038(3) 0.011(3) -0.022(3) -0.018(3)
C50 0.038(4) 0.040(4) 0.033(3) 0.006(3) -0.010(3) -0.020(3)
C87 0.028(3) 0.040(4) 0.037(3) -0.005(3) -0.002(3) -0.019(3)
C140 0.034(3) 0.032(4) 0.058(4) 0.007(3) -0.006(3) -0.017(3)
C29 0.136(9) 0.035(4) 0.026(3) 0.014(3) -0.013(5) -0.053(5)
C187 0.040(4) 0.039(4) 0.025(3) -0.011(3) -0.005(3) -0.012(3)
C9 0.019(3) 0.054(5) 0.056(4) 0.015(4) -0.008(3) -0.020(3)
C74 0.017(3) 0.026(4) 0.116(8) 0.011(4) -0.014(4) -0.007(3)
C174 0.059(5) 0.042(4) 0.038(4) 0.011(3) -0.007(3) -0.024(4)
C195 0.059(4) 0.021(3) 0.021(3) 0.003(2) -0.011(3) -0.013(3)
C147 0.078(6) 0.061(6) 0.064(6) -0.006(5) -0.004(5) -0.047(5)
C150 0.024(3) 0.042(4) 0.057(4) -0.003(3) -0.014(3) -0.002(3)
C77 0.044(4) 0.049(5) 0.061(5) 0.011(4) -0.020(4) -0.023(4)
C201 0.073(5) 0.036(4) 0.033(3) 0.006(3) -0.005(3) -0.030(4)
C144 0.045(4) 0.044(5) 0.097(7) -0.006(5) 0.001(5) -0.035(4)
C111 0.065(5) 0.048(4) 0.047(4) 0.010(3) -0.029(4) -0.040(4)
C1AA 0.029(3) 0.035(3) 0.044(4) 0.013(3) -0.019(3) -0.013(3)
C41 0.042(4) 0.041(4) 0.053(4) -0.007(3) -0.006(3) -0.020(3)
C146 0.079(6) 0.050(5) 0.059(5) -0.007(4) 0.007(5) -0.034(5)
C59 0.033(4) 0.057(5) 0.066(5) -0.020(4) -0.009(4) -0.003(4)
C212 0.056(5) 0.038(4) 0.033(4) -0.004(3) 0.001(3) 0.015(4)
C56 0.033(4) 0.058(5) 0.041(4) -0.016(4) 0.009(3) -0.009(4)
C227 0.062(6) 0.076(7) 0.034(4) 0.002(4) -0.015(4) 0.001(5)
C225 0.132(9) 0.033(4) 0.035(4) -0.009(3) 0.016(5) -0.046(5)
C110 0.064(5) 0.065(6) 0.070(5) 0.023(5) -0.043(5) -0.051(5)
C131 0.027(3) 0.076(6) 0.052(5) 0.005(4) -0.004(3) -0.016(4)
C143 0.078(7) 0.050(5) 0.106(9) -0.003(5) 0.019(6) -0.051(5)
C129 0.047(4) 0.062(5) 0.026(3) 0.005(3) 0.004(3) -0.023(4)
C32 0.043(4) 0.047(5) 0.040(4) -0.011(4) -0.008(3) 0.010(4)
C28 0.095(7) 0.023(3) 0.027(3) 0.004(3) -0.017(4) -0.016(4)
C142 0.073(6) 0.061(6) 0.080(7) -0.001(5) 0.020(5) -0.050(5)
C65 0.058(5) 0.023(3) 0.088(6) 0.010(4) -0.046(5) -0.018(3)
C135 0.037(3) 0.032(3) 0.043(4) 0.009(3) -0.017(3) -0.014(3)
C64 0.053(4) 0.039(4) 0.064(5) 0.015(4) -0.034(4) -0.026(4)
C223 0.120(9) 0.024(4) 0.026(4) 0.000(3) -0.024(5) 0.007(5)
C214 0.040(4) 0.037(4) 0.048(4) 0.002(3) -0.008(3) 0.001(3)
C215 0.106(9) 0.049(6) 0.041(5) -0.005(4) 0.014(5) 0.040(6)
C16 0.045(4) 0.075(6) 0.029(3) -0.016(4) -0.012(3) -0.012(4)
C224 0.166(12) 0.026(4) 0.029(4) 0.004(3) -0.016(6) -0.038(6)
C217 0.132(11) 0.059(7) 0.037(5) 0.010(5) 0.011(6) 0.043(7)
C55 0.028(3) 0.059(5) 0.048(4) -0.021(4) 0.010(3) -0.005(3)
C216 0.167(14) 0.062(7) 0.042(5) 0.004(5) 0.034(7) 0.060(9)
C219 0.219(19) 0.078(9) 0.031(5) 0.011(5) 0.043(8) 0.050(11)
O1 0.144(12) 0.170(13) 0.171(13) 0.066(11) -0.054(10) -0.087(11)
C4 0.047(5) 0.152(12) 0.048(5) 0.047(6) -0.027(4) -0.051(6)
C229 0.20(2) 0.27(3) 0.116(13) 0.125(16) -0.102(14) -0.19(2)
C230 0.110(12) 0.179(19) 0.110(12) 0.052(13) -0.036(10) -0.091(13)
C231 0.144(17) 0.29(3) 0.081(10) 0.055(15) -0.032(10) -0.15(2)
C232 0.056(8) 0.19(2) 0.23(3) 0.04(2) -0.065(12) -0.005(11)
C236 0.038(4) 0.069(7) 0.077(6) -0.015(5) 0.005(4) -0.025(4)
C238 0.063(6) 0.079(8) 0.075(7) -0.026(6) 0.026(5) -0.033(6)
C233 0.055(5) 0.043(5) 0.062(5) -0.005(4) -0.015(4) -0.018(4)
C235 0.046(5) 0.149(12) 0.075(7) 0.005(7) -0.015(5) -0.065(7)
C239 0.060(11) 0.076(19) 0.084(14) -0.010(13) -0.033(10) -0.029(11)
C240 0.054(9) 0.067(15) 0.090(13) -0.014(10) 0.024(9) -0.031(9)
C237 0.035(11) 0.031(15) 0.069(15) -0.019(11) 0.021(10) -0.019(10)
C234 0.052(10) 0.041(12) 0.058(11) -0.002(8) -0.022(8) -0.027(9)
C156 0.036(4) 0.037(4) 0.051(4) -0.004(3) -0.015(3) -0.006(3)
C155 0.054(5) 0.066(6) 0.050(5) -0.017(4) -0.014(4) 0.006(5)

loop_
_atom_type_symbol
_atom_type_description
_atom_type_scat_dispersion_real
_atom_type_scat_dispersion_imag
_atom_type_scat_source
C C 0.0181 0.0091 'International Tables Vol C Tables 4.2.6.8 and 6.1.1.4'
H H 0.0000 0.0000 'International Tables Vol C Tables 4.2.6.8 and 6.1.1.4'
Ge Ge -1.0885 0.8855 'International Tables Vol C Tables 4.2.6.8 and 6.1.1.4'
N N 0.0311 0.0180 'International Tables Vol C Tables 4.2.6.8 and 6.1.1.4'
O O 0.0492 0.0322 'International Tables Vol C Tables 4.2.6.8 and 6.1.1.4'
Pd Pd 0.1215 3.9337 'International Tables Vol C Tables 4.2.6.8 and 6.1.1.4'

loop_
_geom_angle_atom_site_label_1
_geom_angle_atom_site_label_2
_geom_angle_atom_site_label_3
_geom_angle
Pd11 Pd7 Ge4 50.089(16)
Pd11 Pd7 Ge3 101.384(19)
Pd11 Pd7 Pd9 119.921(18)
Pd12 Pd7 Pd11 57.071(14)
Pd12 Pd7 Pd8 61.738(14)
Pd12 Pd7 Ge4 103.32(2)
Pd12 Pd7 Ge3 50.252(17)
Pd12 Pd7 Pd9 94.281(16)
Pd10 Pd7 Pd11 94.773(17)
Pd10 Pd7 Pd12 124.434(19)
Pd10 Pd7 Pd8 62.698(14)
Pd10 Pd7 Ge4 50.533(17)
Pd10 Pd7 Ge3 102.335(19)
Pd10 Pd7 Pd9 56.799(14)
Pd8 Pd7 Pd11 60.622(14)
Pd8 Pd7 Ge4 64.875(17)
Pd8 Pd7 Ge3 62.186(17)
Pd8 Pd7 Pd9 59.303(14)
Ge4 Pd7 Ge3 127.06(2)
Pd9 Pd7 Ge4 101.663(19)
Pd9 Pd7 Ge3 49.428(16)
C139 Pd7 Pd11 144.5(2)
C139 Pd7 Pd12 158.3(2)
C139 Pd7 Pd10 66.6(2)
C139 Pd7 Pd8 125.0(2)
C139 Pd7 Ge4 97.8(2)
C139 Pd7 Ge3 111.8(2)
C139 Pd7 Pd9 76.2(2)
C148 Pd7 Pd11 76.57(19)
C148 Pd7 Pd12 65.81(19)
C148 Pd7 Pd10 160.12(19)
C148 Pd7 Pd8 124.42(19)
C148 Pd7 Ge4 112.92(19)
C148 Pd7 Ge3 96.95(19)
C148 Pd7 Pd9 142.94(19)
C148 Pd7 C139 110.5(3)
Pd5 Pd1 Pd3 115.729(16)
Pd5 Pd1 Ge1 99.194(18)
Pd6 Pd1 Pd5 56.734(13)
Pd6 Pd1 Pd2 63.198(14)
Pd6 Pd1 Pd3 94.207(15)
Pd6 Pd1 Ge2 104.863(19)
Pd6 Pd1 Ge1 50.316(17)
Pd4 Pd1 Pd5 96.736(16)
Pd4 Pd1 Pd6 129.375(17)
Pd4 Pd1 Pd2 66.176(14)
Pd4 Pd1 Pd3 56.542(13)
Pd4 Pd1 Ge2 52.269(16)
Pd4 Pd1 Ge1 103.568(19)
Pd2 Pd1 Pd5 59.234(13)
Pd2 Pd1 Pd3 56.504(13)
Pd2 Pd1 Ge2 66.366(16)
Pd2 Pd1 Ge1 60.867(17)
Pd3 Pd1 Ge1 49.236(17)
Ge2 Pd1 Pd5 50.509(16)
Ge2 Pd1 Pd3 100.595(18)
Ge2 Pd1 Ge1 127.23(2)
C34 Pd1 Pd5 80.96(17)
C34 Pd1 Pd6 68.32(17)
C34 Pd1 Pd4 156.81(17)
C34 Pd1 Pd2 128.68(17)
C34 Pd1 Pd3 144.78(17)
C34 Pd1 Ge2 113.15(17)
C34 Pd1 Ge1 99.56(17)
C34 Pd1 C25 106.9(2)
C25 Pd1 Pd5 147.74(19)
C25 Pd1 Pd6 155.46(19)
C25 Pd1 Pd4 63.60(18)
C25 Pd1 Pd2 124.20(17)
C25 Pd1 Pd3 76.11(17)
C25 Pd1 Ge2 99.11(19)
C25 Pd1 Ge1 109.86(18)
Pd7 Pd11 Pd8 59.075(14)
Pd12 Pd11 Pd7 60.369(15)
Pd12 Pd11 Pd8 62.293(14)
Ge4 Pd11 Pd7 67.14(2)
Ge4 Pd11 Pd12 121.91(2)
Ge4 Pd11 Pd8 70.758(19)
C202 Pd11 Pd7 108.07(16)
C202 Pd11 Pd12 50.82(16)
C202 Pd11 Pd8 100.63(15)
C202 Pd11 Ge4 171.34(15)
C211 Pd11 Pd7 134.5(2)
C211 Pd11 Pd12 144.78(19)
C211 Pd11 Pd8 150.9(2)
C211 Pd11 Ge4 90.58(18)
C211 Pd11 C202 97.7(2)
Pd7 Pd12 Pd8 59.527(14)
Pd11 Pd12 Pd7 62.560(15)
Pd11 Pd12 Pd8 61.645(14)
Ge3 Pd12 Pd7 68.96(2)
Ge3 Pd12 Pd11 122.28(2)
Ge3 Pd12 Pd8 67.87(2)
C220 Pd12 Pd7 149.1(2)
C220 Pd12 Pd11 143.94(19)
C220 Pd12 Pd8 137.67(18)
C220 Pd12 Ge3 92.86(18)
C220 Pd12 C202 93.8(2)
C202 Pd12 Pd7 109.51(15)
C202 Pd12 Pd11 50.14(15)
C202 Pd12 Pd8 99.57(16)
C202 Pd12 Ge3 166.58(16)
Pd6 Pd5 Pd1 60.012(14)
Pd6 Pd5 Pd2 64.339(14)
Pd2 Pd5 Pd1 59.065(13)
Ge2 Pd5 Pd1 63.750(19)
Ge2 Pd5 Pd6 120.51(2)
Ge2 Pd5 Pd2 71.636(19)
Ge2 Pd5 C9FA 96.57(13)
C97 Pd5 Pd1 137.73(18)
C97 Pd5 Pd6 148.82(18)
C97 Pd5 Pd2 143.51(17)
C97 Pd5 Ge2 88.33(18)
C97 Pd5 C88 99.9(2)
C97 Pd5 C9FA 114.2(2)
C88 Pd5 Pd1 104.60(17)
C88 Pd5 Pd6 49.82(16)
C88 Pd5 Pd2 105.33(17)
C88 Pd5 Ge2 168.06(18)
C88 Pd5 C9FA 88.0(2)
C9FA Pd5 Pd1 100.65(13)
C9FA Pd5 Pd6 76.61(13)
C9FA Pd5 Pd2 42.41(13)
Pd1 Pd6 Pd2 58.607(13)
Pd5 Pd6 Pd1 63.255(14)
Pd5 Pd6 Pd2 59.717(14)
Ge1 Pd6 Pd1 68.56(2)
Ge1 Pd6 Pd5 119.63(2)
Ge1 Pd6 Pd2 65.13(2)
C106 Pd6 Pd1 144.18(18)
C106 Pd6 Pd5 147.70(19)
C106 Pd6 Pd2 140.26(18)
C106 Pd6 Ge1 91.74(19)
C106 Pd6 C88 96.9(2)
C88 Pd6 Pd1 108.49(17)
C88 Pd6 Pd5 50.85(16)
C88 Pd6 Pd2 102.15(17)
C88 Pd6 Ge1 166.86(18)
Pd1 Pd4 Pd2 57.676(13)
Pd3 Pd4 Pd1 65.208(15)
Pd3 Pd4 Pd2 56.282(13)
Ge2 Pd4 Pd1 65.450(19)
Ge2 Pd4 Pd2 67.327(18)
Ge2 Pd4 Pd3 118.56(2)
Ge2 Pd4 C25 94.65(13)
C79 Pd4 Pd1 147.81(17)
C79 Pd4 Pd2 134.41(17)
C79 Pd4 Pd3 146.52(17)
C79 Pd4 Ge2 90.72(17)
C79 Pd4 C25 124.1(2)
C79 Pd4 C61 96.9(2)
C25 Pd4 Pd1 43.66(14)
C25 Pd4 Pd2 98.12(15)
C25 Pd4 Pd3 72.60(14)
C61 Pd4 Pd1 111.83(17)
C61 Pd4 Pd2 97.72(17)
C61 Pd4 Pd3 50.82(17)
C61 Pd4 Ge2 164.16(16)
C61 Pd4 C25 92.6(2)
Pd7 Pd10 Pd8 59.450(14)
Ge4 Pd10 Pd7 68.68(2)
Ge4 Pd10 Pd8 70.099(19)
Ge4 Pd10 Pd9 123.38(2)
C193 Pd10 Pd7 151.52(19)
C193 Pd10 Pd8 136.8(2)
C193 Pd10 Ge4 93.56(18)
C193 Pd10 C175 91.6(2)
C193 Pd10 Pd9 141.55(18)
C175 Pd10 Pd7 109.85(15)
C175 Pd10 Pd8 99.87(15)
C175 Pd10 Ge4 169.36(16)
C175 Pd10 Pd9 50.20(15)
Pd9 Pd10 Pd7 63.691(15)
Pd9 Pd10 Pd8 60.361(14)
Pd1 Pd2 Pd5 61.700(13)
Pd1 Pd2 Pd6 58.195(13)
Pd1 Pd2 Pd4 56.148(12)
Pd1 Pd2 Ge2 57.245(15)
Pd1 Pd2 Ge1 62.325(16)
Pd5 Pd2 Pd6 55.945(13)
Pd5 Pd2 Pd4 92.133(14)
Pd5 Pd2 Ge2 48.561(15)
Pd5 Pd2 Ge1 101.801(19)
Pd6 Pd2 Pd4 114.343(15)
Pd6 Pd2 Ge2 95.569(17)
Pd4 Pd2 Ge2 47.434(14)
Pd3 Pd2 Pd1 64.306(14)
Pd3 Pd2 Pd5 125.995(17)
Pd3 Pd2 Pd6 95.912(16)
Pd3 Pd2 Pd4 55.689(13)
Pd3 Pd2 Ge2 99.629(18)
Pd3 Pd2 Ge1 51.511(17)
Ge1 Pd2 Pd6 49.512(17)
Ge1 Pd2 Pd4 97.943(18)
Ge1 Pd2 Ge2 119.57(2)
C52 Pd2 Pd1 126.49(18)
C52 Pd2 Pd5 164.50(19)
C52 Pd2 Pd6 138.90(19)
C52 Pd2 Pd4 84.40(18)
C52 Pd2 Pd3 63.66(18)
C52 Pd2 Ge2 121.72(19)
C52 Pd2 Ge1 93.64(19)
C9FA Pd2 Pd1 123.36(18)
C9FA Pd2 Pd5 62.98(17)
C9FA Pd2 Pd6 81.52(17)
C9FA Pd2 Pd4 137.07(17)
C9FA Pd2 Pd3 166.80(17)
C9FA Pd2 Ge2 93.52(17)
C9FA Pd2 Ge1 120.12(17)
C9FA Pd2 C52 110.1(3)
Pd7 Pd8 Pd11 60.303(14)
Pd7 Pd8 Pd12 58.735(14)
Pd7 Pd8 Pd10 57.852(14)
Pd7 Pd8 Ge4 59.732(16)
Pd7 Pd8 Ge3 61.696(17)
Pd7 Pd8 Pd9 61.481(14)
Pd11 Pd8 Pd12 56.062(13)
Pd11 Pd8 Pd10 91.670(16)
Pd11 Pd8 Ge4 48.566(15)
Pd11 Pd8 Ge3 100.842(19)
Pd12 Pd8 Pd10 116.585(18)
Pd12 Pd8 Ge4 97.923(18)
Pd12 Pd8 Ge3 49.433(16)
Pd10 Pd8 Ge4 48.015(16)
Pd10 Pd8 Ge3 98.819(19)
Ge3 Pd8 Ge4 121.43(2)
C157 Pd8 Pd7 129.6(2)
C157 Pd8 Pd11 160.9(2)
C157 Pd8 Pd12 141.90(19)
C157 Pd8 Pd10 83.72(18)
C157 Pd8 Ge4 118.38(19)
C157 Pd8 Ge3 98.1(2)
C157 Pd8 Pd9 70.4(2)
C157 Pd8 C166 101.7(3)
Pd9 Pd8 Pd11 121.779(19)
Pd9 Pd8 Pd12 93.780(17)
Pd9 Pd8 Pd10 55.999(13)
Pd9 Pd8 Ge4 99.652(19)
Pd9 Pd8 Ge3 49.784(16)
C166 Pd8 Pd7 128.55(19)
C166 Pd8 Pd11 69.55(19)
C166 Pd8 Pd12 84.78(19)
C166 Pd8 Pd10 137.54(19)
C166 Pd8 Ge4 95.45(19)
C166 Pd8 Ge3 121.46(19)
C166 Pd8 Pd9 164.88(19)
Pd4 Pd3 Pd1 58.250(13)
Pd4 Pd3 Pd2 68.028(14)
Pd2 Pd3 Pd1 59.189(13)
Ge1 Pd3 Pd1 65.918(19)
Ge1 Pd3 Pd4 121.05(2)
Ge1 Pd3 Pd2 68.53(2)
Ge1 Pd3 C52 92.72(15)
C52 Pd3 Pd1 102.08(14)
C52 Pd3 Pd4 82.07(14)
C52 Pd3 Pd2 43.77(14)
C61 Pd3 Pd1 104.73(15)
C61 Pd3 Pd4 50.20(15)
C61 Pd3 Pd2 107.25(15)
C61 Pd3 Ge1 170.65(15)
C61 Pd3 C52 89.2(2)
C70 Pd3 Pd1 138.41(19)
C70 Pd3 Pd4 144.45(18)
C70 Pd3 Pd2 145.16(17)
C70 Pd3 Ge1 91.02(19)
C70 Pd3 C52 113.7(2)
C70 Pd3 C61 96.6(2)
Pd7 Ge4 Pd8 55.393(15)
Pd11 Ge4 Pd7 62.772(19)
Pd11 Ge4 Pd8 60.676(18)
Pd10 Ge4 Pd7 60.787(19)
Pd10 Ge4 Pd11 114.85(3)
Pd10 Ge4 Pd8 61.886(18)
C133 Ge4 Pd7 153.34(17)
C133 Ge4 Pd11 107.45(17)
C133 Ge4 Pd10 108.32(18)
C133 Ge4 Pd8 97.96(17)
C127 Ge4 Pd7 105.25(19)
C127 Ge4 Pd11 112.58(19)
C127 Ge4 Pd10 111.20(19)
C127 Ge4 Pd8 160.64(19)
C127 Ge4 C133 101.4(3)
Pd1 Ge2 Pd2 56.389(15)
Pd5 Ge2 Pd1 65.741(19)
Pd5 Ge2 Pd4 118.59(3)
Pd5 Ge2 Pd2 59.802(17)
Pd4 Ge2 Pd1 62.281(18)
Pd4 Ge2 Pd2 65.239(17)
C19 Ge2 Pd1 104.94(17)
C19 Ge2 Pd5 110.33(17)
C19 Ge2 Pd4 112.60(17)
C19 Ge2 Pd2 160.71(17)
C19 Ge2 C13 101.6(2)
C13 Ge2 Pd1 152.86(16)
C13 Ge2 Pd5 109.97(17)
C13 Ge2 Pd4 102.03(17)
C13 Ge2 Pd2 97.54(16)
Pd6 Ge1 Pd1 61.125(18)
Pd6 Ge1 Pd2 65.355(19)
Pd6 Ge1 Pd3 117.48(3)
Pd2 Ge1 Pd1 56.809(15)
Pd3 Ge1 Pd1 64.846(19)
Pd3 Ge1 Pd2 59.960(19)
C7 Ge1 Pd1 155.11(18)
C7 Ge1 Pd6 104.45(19)
C7 Ge1 Pd2 99.38(18)
C7 Ge1 Pd3 111.86(19)
C1 Ge1 Pd1 101.92(17)
C1 Ge1 Pd6 111.5(2)
C1 Ge1 Pd2 157.99(18)
C1 Ge1 Pd3 108.1(2)
C1 Ge1 C7 102.4(3)
Pd7 Ge3 Pd8 56.117(15)
Pd12 Ge3 Pd7 60.786(18)
Pd12 Ge3 Pd8 62.70(2)
C115 Ge3 Pd7 154.39(19)
C115 Ge3 Pd12 109.08(19)
C115 Ge3 Pd8 98.30(18)
C115 Ge3 Pd9 107.86(17)
C121 Ge3 Pd7 103.48(17)
C121 Ge3 Pd12 109.99(17)
C121 Ge3 Pd8 159.59(17)
C121 Ge3 C115 102.1(3)
C121 Ge3 Pd9 111.30(18)
Pd9 Ge3 Pd7 63.029(18)
Pd9 Ge3 Pd12 115.59(3)
Pd9 Ge3 Pd8 61.260(19)
C79 N7 C80 169.5(6)
C97 N9 C98 170.3(7)
C138 C133 Ge4 122.1(5)
C138 C133 C134 118.0(6)
C134 C133 Ge4 119.8(4)
C120 C115 Ge3 121.5(5)
C116 C115 Ge3 120.7(5)
C116 C115 C120 117.7(6)
C128 C127 Ge4 122.1(5)
C132 C127 Ge4 120.0(5)
C132 C127 C128 117.8(6)
N9 C97 Pd5 176.2(5)
C106 N10 C107 171.6(6)
C220 N20 C221 168.6(7)
N10 C106 Pd6 177.0(6)
C148 N12 C149 165.2(6)
N20 C220 Pd12 169.8(6)
C157 N13 C158 175.0(7)
C9FA N3 C44 176.2(6)
C166 N14 C167 175.0(7)
C193 N17 C194 172.1(6)
N8 C89 C90 119.5(6)
N8 C89 C94 118.1(6)
C90 C89 C94 122.4(6)
C133 C138 C137 121.2(6)
N7 C79 Pd4 174.0(5)
N3 C44 C49 118.3(6)
C45 C44 N3 118.6(5)
C45 C44 C49 123.1(5)
C25 N1 C26 169.2(7)
C184 N16 C185 166.8(6)
C70 N6 C71 174.0(8)
N17 C193 Pd10 170.1(6)
Pd9 C175 Pd10 78.7(2)
N15 C175 Pd10 138.7(5)
N15 C175 Pd9 142.3(5)
C88 N8 C89 164.9(7)
N17 C194 C195 117.8(7)
C199 C194 N17 118.8(6)
C199 C194 C195 123.4(6)
N13 C157 Pd8 163.3(6)
N16 C185 C190 116.8(5)
C186 C185 N16 119.8(6)
C186 C185 C190 123.4(6)
C108 C107 N10 119.0(6)
C108 C107 C112 123.4(6)
C112 C107 N10 117.5(6)
C154 C149 N12 118.6(6)
C154 C149 C150 123.8(6)
C150 C149 N12 117.5(6)
C20 C19 Ge2 122.2(5)
C20 C19 C24 117.5(5)
C24 C19 Ge2 120.3(4)
Pd11 C202 Pd12 79.0(2)
N18 C202 Pd11 141.1(5)
N18 C202 Pd12 139.4(5)
C18 C13 Ge2 122.9(4)
C14 C13 Ge2 119.1(4)
C14 C13 C18 117.9(5)
C53 C58 C60 120.4(6)
C57 C58 C53 118.9(6)
C57 C58 C60 120.7(7)
C204 C203 C208 121.9(5)
N18 C203 C204 120.0(6)
N18 C203 C208 118.1(5)
C58 C53 N4 119.3(6)
C58 C53 C54 123.2(6)
N4 C53 C54 117.4(6)
C46 C47 C48 120.6(6)
Pd6 C88 Pd5 79.3(2)
N8 C88 Pd5 139.5(5)
N8 C88 Pd6 141.2(5)
N19 C211 Pd11 170.8(7)
C89 C90 C95 122.6(6)
C91 C90 C89 117.6(6)
C91 C90 C95 119.8(7)
C176 C181 C183 120.6(6)
C180 C181 C176 117.6(6)
C180 C181 C183 121.7(6)
C89 C94 C96 120.6(7)
C93 C94 C89 117.1(6)
C93 C94 C96 122.3(8)
C181 C176 N15 117.1(6)
C177 C176 C181 122.9(6)
C177 C176 N15 120.0(6)
Pd2 C52 Pd3 72.6(2)
N4 C52 Pd2 162.4(6)
N4 C52 Pd3 124.4(5)
C34 N2 C35 169.7(6)
C99 C98 N9 119.6(6)
C99 C98 C103 123.0(6)
C103 C98 N9 117.4(6)
C47 C46 C45 121.0(6)
C136 C137 C138 120.5(6)
C203 C204 C209 120.6(6)
C205 C204 C203 117.7(6)
C205 C204 C209 121.7(6)
C98 C99 C104 123.1(6)
C98 C99 C100 117.5(7)
C100 C99 C104 119.3(7)
C52 N4 C53 174.2(7)
C119 C120 C115 121.0(7)
C135 C134 C133 121.6(6)
N2 C34 Pd1 167.3(5)
C44 C45 C46 117.0(6)
C44 C45 C50 120.5(5)
C46 C45 C50 122.5(6)
N16 C184 Pd9 170.7(6)
C202 N18 C203 150.3(6)
C194 C199 C198 117.5(7)
C194 C199 C201 121.0(6)
C198 C199 C201 121.5(8)
C26 C31 C33 120.4(6)
C30 C31 C26 116.2(7)
C30 C31 C33 123.4(8)
C80 C85 C84 117.0(6)
C80 C85 C87 122.1(6)
C84 C85 C87 120.9(6)
C98 C103 C105 120.5(6)
C98 C103 C102 117.1(7)
C102 C103 C105 122.3(7)
C80 C81 C86 121.2(6)
C82 C81 C80 117.7(6)
C82 C81 C86 121.1(6)
C19 C20 C21 122.1(6)
C39 C40 C42 121.8(6)
C39 C40 C35 117.0(6)
C35 C40 C42 121.2(6)
C121 C126 C125 121.5(6)
Pd2 C9FA Pd5 74.60(19)
N3 C9FA Pd5 119.4(5)
N3 C9FA Pd2 166.0(5)
C172 C167 N14 118.3(6)
C172 C167 C1AA 123.8(6)
C1AA C167 N14 117.8(6)
C85 C80 N7 119.2(5)
C85 C80 C81 123.9(6)
C81 C80 N7 116.9(5)
C137 C136 C135 119.3(6)
N1 C26 C31 117.3(6)
C27 C26 N1 119.4(6)
C27 C26 C31 123.2(6)
C17 C18 C13 120.8(6)
C107 C108 C113 122.8(6)
C107 C108 C109 117.4(8)
C109 C108 C113 119.8(7)
C126 C121 Ge3 120.3(4)
C126 C121 C122 117.0(6)
C122 C121 Ge3 122.7(5)
C35 C36 C41 120.2(6)
C37 C36 C35 117.2(6)
C37 C36 C41 122.6(7)
C85 C84 C83 120.6(6)
Pd10 Pd9 Pd7 59.509(14)
Pd10 Pd9 Pd8 63.641(15)
Pd8 Pd9 Pd7 59.217(14)
Ge3 Pd9 Pd7 67.543(19)
Ge3 Pd9 Pd10 121.34(2)
Ge3 Pd9 Pd8 68.96(2)
C175 Pd9 Pd7 106.71(16)
C175 Pd9 Pd10 51.05(16)
C175 Pd9 Pd8 103.31(16)
C175 Pd9 Ge3 171.87(16)
C184 Pd9 Pd7 133.19(18)
C184 Pd9 Pd10 144.10(17)
C184 Pd9 Pd8 151.10(18)
C184 Pd9 Ge3 91.06(17)
C184 Pd9 C175 97.1(2)
C158 C159 C164 120.7(6)
C160 C159 C158 116.9(7)
C160 C159 C164 122.4(7)
N13 C158 C159 118.0(6)
N13 C158 C163 118.4(6)
C163 C158 C159 123.5(6)
C90 C91 C92 121.4(7)
C58 C57 C56 119.7(7)
C101 C100 C99 120.7(7)
C129 C128 C127 121.8(7)
C197 C198 C199 120.3(8)
N14 C166 Pd8 162.2(6)
Pd1 C25 Pd4 72.7(2)
N1 C25 Pd1 165.0(5)
N1 C25 Pd4 120.7(5)
C81 C82 C83 120.5(7)
C179 C178 C177 122.6(6)
C61 N5 C62 163.6(6)
C197 C196 C195 121.1(7)
C129 C130 C131 119.5(7)
C14 C15 C16 120.1(6)
C207 C206 C205 120.5(6)
C1AA C169 C170 121.0(7)
C116 C117 C118 120.2(7)
C12 C11 C10 120.3(7)
C20 C21 C22 120.2(6)
C171 C170 C169 120.2(7)
Pd4 C61 Pd3 79.0(2)
N5 C61 Pd4 140.9(5)
N5 C61 Pd3 140.1(5)
C6 C5 C4 120.1(8)
C139 N11 C140 168.6(7)
C72 C71 N6 118.5(7)
C76 C71 N6 117.9(7)
C76 C71 C72 123.6(6)
C71 C72 C73 117.9(8)
C71 C72 C77 120.8(6)
C73 C72 C77 121.2(8)
C158 C163 C162 117.3(7)
C158 C163 C165 120.9(6)
C162 C163 C165 121.8(7)
C123 C122 C121 121.7(6)
N6 C70 Pd3 176.4(6)
C206 C205 C204 120.9(6)
C188 C189 C190 120.9(6)
C140 C145 C147 121.1(7)
C144 C145 C140 117.4(9)
C144 C145 C147 121.5(8)
C119 C118 C117 118.6(6)
C82 C83 C84 120.3(6)
C107 C112 C114 121.7(6)
C107 C112 C111 117.3(7)
C111 C112 C114 121.0(7)
C15 C14 C13 121.9(6)
C38 C39 C40 121.1(7)
C39 C38 C37 120.8(6)
C11 C12 C7 120.7(6)
C161 C162 C163 120.1(7)
C122 C123 C124 120.4(6)
C53 C54 C59 122.2(7)
C55 C54 C53 116.1(7)
C55 C54 C59 121.6(7)
C26 C27 C32 120.7(7)
C28 C27 C26 117.9(8)
C28 C27 C32 121.4(7)
C124 C125 C126 120.2(6)
C149 C154 C153 116.5(7)
C149 C154 C156 121.5(6)
C153 C154 C156 121.9(7)
C12 C7 Ge1 119.3(4)
C8 C7 Ge1 122.5(5)
C8 C7 C12 118.3(6)
C5 C6 C1 121.7(8)
N11 C139 Pd7 168.0(6)
C175 N15 C176 149.5(6)
C161 C160 C159 120.5(7)
C44 C49 C51 121.1(6)
C48 C49 C44 117.2(6)
C48 C49 C51 121.7(6)
C185 C190 C192 120.8(6)
C189 C190 C185 117.1(6)
C189 C190 C192 122.1(6)
C93 C92 C91 120.1(7)
C3 C2 C1 120.8(8)
C178 C179 C180 120.1(6)
C176 C177 C182 121.4(6)
C178 C177 C176 116.4(6)
C178 C177 C182 122.2(7)
C6 C1 Ge1 120.3(5)
C6 C1 C2 117.1(7)
C2 C1 Ge1 122.6(5)
C47 C48 C49 121.1(6)
C153 C152 C151 120.9(7)
C23 C24 C19 121.2(6)
C185 C186 C191 121.9(6)
C185 C186 C187 117.0(6)
C187 C186 C191 121.1(6)
C152 C153 C154 120.9(7)
C9 C8 C7 120.5(7)
C196 C197 C198 121.0(7)
C222 C221 N20 119.1(7)
C226 C221 N20 116.9(7)
C226 C221 C222 123.9(7)
C29 C30 C31 122.4(9)
C21 C22 C23 118.3(6)
C152 C151 C150 120.3(7)
C24 C23 C22 120.6(7)
C4 C3 C2 120.5(9)
C117 C116 C115 121.9(6)
C102 C101 C100 120.3(6)
C127 C132 C131 120.8(7)
C125 C124 C123 119.2(7)
N5 C62 C63 118.7(6)
N5 C62 C67 119.0(6)
C67 C62 C63 122.3(6)
C74 C75 C76 120.8(9)
C170 C171 C172 120.8(7)
C65 C66 C67 122.9(7)
C62 C63 C68 119.6(7)
C64 C63 C62 117.8(7)
C64 C63 C68 122.5(7)
C62 C67 C69 120.8(6)
C66 C67 C62 115.8(7)
C66 C67 C69 123.4(7)
C212 C213 C218 119.5(6)
C214 C213 C218 122.8(7)
C214 C213 C212 117.7(7)
C71 C76 C75 116.8(8)
C71 C76 C78 121.7(7)
C75 C76 C78 121.5(8)
C189 C188 C187 119.8(6)
C40 C35 N2 118.3(6)
C40 C35 C36 123.5(6)
C36 C35 N2 118.1(6)
C162 C161 C160 121.6(6)
C74 C73 C72 120.2(9)
C206 C207 C208 120.8(6)
C140 C141 C146 120.4(7)
C142 C141 C140 115.7(8)
C142 C141 C146 123.8(9)
C203 C208 C210 119.9(5)
C207 C208 C203 118.1(6)
C207 C208 C210 121.9(6)
C211 N19 C212 167.7(7)
C221 C222 C227 121.2(7)
C221 C222 C223 116.2(10)
C223 C222 C227 122.7(9)
C120 C119 C118 120.6(7)
C36 C37 C38 120.3(7)
C18 C17 C16 120.2(7)
N12 C148 Pd7 170.0(6)
C110 C109 C108 120.3(7)
C179 C180 C181 120.3(7)
C101 C102 C103 121.3(7)
C92 C93 C94 121.3(7)
C9 C10 C11 119.7(6)
C221 C226 C228 121.0(7)
C221 C226 C225 116.7(9)
C225 C226 C228 122.3(9)
C167 C172 C171 117.1(7)
C167 C172 C174 121.6(6)
C171 C172 C174 121.3(7)
N11 C140 C141 116.3(7)
C145 C140 N11 119.2(7)
C145 C140 C141 124.4(7)
C30 C29 C28 119.9(7)
C186 C187 C188 121.7(6)
C10 C9 C8 120.4(6)
C73 C74 C75 120.6(7)
C194 C195 C200 120.9(6)
C196 C195 C194 116.7(7)
C196 C195 C200 122.3(7)
C149 C150 C151 117.5(7)
C149 C150 C155 121.3(7)
C151 C150 C155 121.2(8)
C143 C144 C145 120.1(9)
C110 C111 C112 120.3(8)
C167 C1AA C173 120.7(7)
C169 C1AA C167 117.0(7)
C169 C1AA C173 122.3(7)
N19 C212 C213 118.4(7)
C217 C212 C213 123.2(7)
C217 C212 N19 118.3(8)
C55 C56 C57 120.6(7)
C224 C225 C226 121.3(11)
C109 C110 C111 121.2(7)
C132 C131 C130 119.7(7)
C144 C143 C142 122.6(8)
C130 C129 C128 120.3(7)
C29 C28 C27 120.3(8)
C143 C142 C141 119.7(9)
C66 C65 C64 119.5(7)
C134 C135 C136 119.4(6)
C63 C64 C65 121.7(8)
C224 C223 C222 121.0(9)
C215 C214 C213 120.3(8)
C214 C215 C216 121.5(8)
C17 C16 C15 118.9(6)
C223 C224 C225 120.8(8)
C212 C217 C216 116.3(9)
C212 C217 C219 121.7(9)
C216 C217 C219 121.9(9)
C56 C55 C54 121.4(7)
C215 C216 C217 120.7(9)
C232 O1 C229 104.6(17)
C3 C4 C5 119.7(8)
O1 C229 C230 109.0(14)
C229 C230 C231 97.5(15)
C232 C231 C230 104.5(17)
O1 C232 C231 110.5(17)
C235 C236 C240 121.0(12)
C237 C236 C235 126.8(12)
C236 C235 C239 126.6(10)
C234 C235 C236 123.8(11)
C235 C239 C233 118.1(18)
C236 C240 C238 113.6(14)
C236 C237 C238 115.8(16)
C235 C234 C233 117.6(14)

loop_
_geom_bond_atom_site_label_1
_geom_bond_atom_site_label_2
_geom_bond_distance
Pd7 Pd11 2.8414(6)
Pd7 Pd12 2.7829(6)
Pd7 Pd10 2.7587(6)
Pd7 Pd8 2.8060(5)
Pd7 Ge4 2.9444(8)
Pd7 Ge3 2.9759(7)
Pd7 Pd9 2.8698(6)
Pd7 C139 1.972(7)
Pd7 C148 1.967(6)
Pd1 Pd5 2.8796(5)
Pd1 Pd6 2.7929(6)
Pd1 Pd4 2.7570(6)
Pd1 Pd2 2.8053(5)
Pd1 Pd3 2.9433(5)
Pd1 Ge2 2.8328(7)
Pd1 Ge1 2.9687(7)
Pd1 C34 1.986(6)
Pd1 C25 1.993(6)
Pd11 Pd12 2.6872(6)
Pd11 Pd8 2.8504(6)
Pd11 Ge4 2.4510(7)
Pd11 C202 2.101(6)
Pd11 C211 1.931(7)
Pd12 Pd8 2.8676(6)
Pd12 Ge3 2.4515(8)
Pd12 C220 1.952(6)
Pd12 C202 2.122(6)
Pd5 Pd6 2.6962(5)
Pd5 Pd2 2.8102(5)
Pd5 Ge2 2.4375(7)
Pd5 C97 1.963(6)
Pd5 C88 2.128(6)
Pd5 C9FA 2.597(6)
Pd6 Pd2 2.9333(6)
Pd6 Ge1 2.4545(8)
Pd6 C106 1.960(6)
Pd6 C88 2.096(6)
Pd4 Pd2 3.0369(5)
Pd4 Pd3 2.7049(5)
Pd4 Ge2 2.4631(7)
Pd4 C79 1.957(6)
Pd4 C25 2.586(6)
Pd4 C61 2.117(6)
Pd10 Pd8 2.8953(6)
Pd10 Ge4 2.4400(8)
Pd10 C193 1.944(6)
Pd10 C175 2.124(6)
Pd10 Pd9 2.6788(5)
Pd2 Pd3 2.7239(5)
Pd2 Ge2 3.0859(7)
Pd2 Ge1 2.9281(8)
Pd2 C52 1.975(6)
Pd2 C9FA 1.966(6)
Pd8 Ge4 3.0866(7)
Pd8 Ge3 2.9895(8)
Pd8 C157 1.972(7)
Pd8 Pd9 2.8085(6)
Pd8 C166 1.979(7)
Pd3 Ge1 2.4629(8)
Pd3 C52 2.559(6)
Pd3 C61 2.136(6)
Pd3 C70 1.959(6)
Ge4 C133 2.012(6)
Ge4 C127 1.993(6)
Ge2 C19 1.992(6)
Ge2 C13 2.003(5)
Ge1 C7 2.011(6)
Ge1 C1 1.990(7)
Ge3 C115 1.995(6)
Ge3 C121 1.990(6)
Ge3 Pd9 2.4460(7)
N7 C79 1.166(8)
N7 C80 1.412(8)
N9 C97 1.151(8)
N9 C98 1.402(8)
C133 C138 1.387(8)
C133 C134 1.387(9)
C115 C120 1.401(9)
C115 C116 1.386(10)
C127 C128 1.400(9)
C127 C132 1.394(10)
N10 C106 1.148(8)
N10 C107 1.416(7)
N20 C220 1.146(8)
N20 C221 1.409(8)
N12 C149 1.397(8)
N12 C148 1.160(9)
N13 C157 1.170(9)
N13 C158 1.392(8)
N3 C44 1.397(7)
N3 C9FA 1.162(8)
N14 C167 1.410(8)
N14 C166 1.150(9)
N17 C193 1.161(9)
N17 C194 1.391(8)
C89 N8 1.379(9)
C89 C90 1.406(10)
C89 C94 1.408(10)
C138 C137 1.388(9)
C44 C45 1.395(9)
C44 C49 1.398(9)
N1 C26 1.400(8)
N1 C25 1.148(8)
N16 C185 1.391(7)
N16 C184 1.155(8)
N6 C71 1.406(8)
N6 C70 1.148(8)
C175 Pd9 2.098(6)
C175 N15 1.181(8)
N8 C88 1.184(9)
C194 C199 1.388(11)
C194 C195 1.401(10)
C185 C190 1.413(9)
C185 C186 1.383(8)
C107 C108 1.379(10)
C107 C112 1.398(10)
C149 C154 1.379(10)
C149 C150 1.389(11)
C19 C20 1.376(9)
C19 C24 1.401(8)
C202 N18 1.188(8)
C13 C18 1.400(8)
C13 C14 1.391(8)
C58 C53 1.389(10)
C58 C57 1.380(9)
C58 C60 1.509(10)
C203 C204 1.401(9)
C203 N18 1.396(8)
C203 C208 1.401(9)
C53 N4 1.389(8)
C53 C54 1.401(10)
C47 C46 1.373(10)
C47 C48 1.381(10)
C211 N19 1.158(9)
C90 C91 1.375(10)
C90 C95 1.504(10)
C181 C176 1.401(10)
C181 C183 1.499(9)
C181 C180 1.394(9)
C94 C96 1.509(10)
C94 C93 1.386(11)
C176 N15 1.407(8)
C176 C177 1.398(9)
C52 N4 1.181(8)
N2 C34 1.153(8)
N2 C35 1.414(8)
C98 C99 1.391(10)
C98 C103 1.396(10)
C46 C45 1.398(9)
C137 C136 1.372(11)
C204 C209 1.493(10)
C204 C205 1.395(9)
C99 C104 1.487(11)
C99 C100 1.393(9)
C120 C119 1.386(9)
C134 C135 1.386(9)
C45 C50 1.506(9)
C184 Pd9 1.949(6)
C199 C198 1.399(10)
C199 C201 1.514(10)
C31 C26 1.402(11)
C31 C30 1.386(10)
C31 C33 1.486(10)
C85 C80 1.389(9)
C85 C84 1.394(9)
C85 C87 1.498(9)
C103 C105 1.506(10)
C103 C102 1.396(10)
C81 C80 1.391(9)
C81 C82 1.383(10)
C81 C86 1.494(9)
C20 C21 1.389(9)
C40 C42 1.508(10)
C40 C39 1.386(9)
C40 C35 1.394(9)
C126 C121 1.396(9)
C126 C125 1.397(10)
C167 C172 1.376(10)
C167 C1AA 1.397(10)
C136 C135 1.404(11)
C26 C27 1.393(9)
C18 C17 1.383(9)
C108 C113 1.501(11)
C108 C109 1.410(10)
C121 C122 1.413(8)
C36 C35 1.400(10)
C36 C37 1.383(10)
C36 C41 1.511(10)
C84 C83 1.396(10)
C159 C158 1.408(10)
C159 C160 1.393(10)
C159 C164 1.505(11)
C158 C163 1.395(10)
C91 C92 1.384(11)
C57 C56 1.392(11)
C100 C101 1.388(13)
C128 C129 1.380(10)
C198 C197 1.380(11)
C82 C83 1.393(11)
C178 C179 1.367(11)
C178 C177 1.383(9)
N5 C61 1.175(8)
N5 C62 1.375(8)
C196 C197 1.375(12)
C196 C195 1.395(10)
C130 C131 1.402(12)
C130 C129 1.377(12)
C15 C14 1.358(9)
C15 C16 1.408(11)
C206 C205 1.381(10)
C206 C207 1.380(10)
C169 C170 1.396(11)
C169 C1AA 1.386(10)
C117 C118 1.401(11)
C117 C116 1.381(9)
C11 C12 1.380(10)
C11 C10 1.381(11)
C21 C22 1.394(10)
C170 C171 1.369(11)
C5 C6 1.379(11)
C5 C4 1.395(16)
N11 C139 1.158(9)
N11 C140 1.389(9)
C200 C195 1.499(12)
C71 C72 1.390(11)
C71 C76 1.388(12)
C72 C73 1.395(10)
C72 C77 1.514(12)
C163 C162 1.402(9)
C163 C165 1.502(10)
C122 C123 1.374(10)
C189 C190 1.392(9)
C189 C188 1.382(10)
C145 C140 1.385(12)
C145 C147 1.505(13)
C145 C144 1.383(11)
C118 C119 1.392(12)
C114 C112 1.511(10)
C112 C111 1.398(9)
C39 C38 1.370(11)
C38 C37 1.397(11)
C12 C7 1.400(9)
C162 C161 1.378(11)
C191 C186 1.498(10)
C123 C124 1.396(10)
C54 C59 1.503(12)
C54 C55 1.399(10)
C27 C32 1.494(13)
C27 C28 1.392(11)
C125 C124 1.386(10)
C154 C153 1.413(9)
C154 C156 1.498(10)
C182 C177 1.476(11)
C7 C8 1.391(9)
C6 C1 1.387(10)
C160 C161 1.386(11)
C49 C51 1.508(10)
C49 C48 1.389(9)
C190 C192 1.487(9)
C92 C93 1.382(11)
C2 C1 1.420(10)
C2 C3 1.387(11)
C179 C180 1.387(10)
C152 C153 1.366(12)
C152 C151 1.380(12)
C24 C23 1.385(9)
C186 C187 1.384(10)
C8 C9 1.388(9)
C221 C222 1.397(11)
C221 C226 1.393(13)
C30 C29 1.375(14)
C22 C23 1.395(11)
C151 C150 1.392(10)
C3 C4 1.364(16)
C101 C102 1.369(12)
C132 C131 1.400(10)
C62 C63 1.411(9)
C62 C67 1.405(9)
C75 C76 1.400(11)
C75 C74 1.392(15)
C171 C172 1.411(10)
C66 C67 1.394(11)
C66 C65 1.369(13)
C63 C68 1.506(11)
C63 C64 1.368(11)
C67 C69 1.494(11)
C210 C208 1.507(10)
C213 C218 1.465(9)
C213 C212 1.411(11)
C213 C214 1.384(10)
C76 C78 1.509(13)
C188 C187 1.397(10)
C228 C226 1.498(13)
C73 C74 1.379(15)
C207 C208 1.389(9)
C141 C140 1.405(12)
C141 C146 1.498(13)
C141 C142 1.401(11)
N19 C212 1.391(9)
C222 C227 1.486(16)
C222 C223 1.410(13)
C17 C16 1.389(10)
C109 C110 1.372(13)
C173 C1AA 1.512(11)
C10 C9 1.378(11)
C226 C225 1.395(11)
C172 C174 1.505(11)
C29 C28 1.390(15)
C150 C155 1.519(11)
C144 C143 1.356(15)
C111 C110 1.383(13)
C212 C217 1.387(12)
C56 C55 1.385(13)
C225 C224 1.372(18)
C143 C142 1.388(16)
C65 C64 1.374(13)
C223 C224 1.371(19)
C214 C215 1.368(12)
C215 C216 1.378(15)
C217 C216 1.411(13)
C217 C219 1.515(15)
O1 C229 1.414(18)
O1 C232 1.37(2)
C229 C230 1.57(3)
C230 C231 1.62(2)
C231 C232 1.49(3)
C236 C235 1.457(15)
C236 C240 1.509(19)
C236 C237 1.40(3)
C238 C240 1.52(2)
C238 C237 1.59(3)
C233 C239 1.49(2)
C233 C234 1.54(2)
C235 C239 1.46(3)
C235 C234 1.42(2)

loop_
_smtbx_masks_void_nr
_smtbx_masks_void_average_x
_smtbx_masks_void_average_y
_smtbx_masks_void_average_z
_smtbx_masks_void_volume
_smtbx_masks_void_count_electrons
1 0.216 0.053 -0.020 382.9 79.7
2 0.167 0.451 0.611 15.1 0.0
3 0.187 0.054 0.400 12.8 0.0
4 0.507 0.180 0.466 110.5 18.6
5 0.375 0.617 0.556 7.2 0.2
